data_4340205
loop_
_publ_author_name
'Company, Anna'
'G\'omez, Laura'
'L\'opez Valbuena, Josep Maria'
'Mas-Ballest\'e, Ruben'
'Benet-Buchholz, Jordi'
'Llobet, Antoni'
'Costas, Miquel'

_publ_contact_author
;
    Dr. Benet-Buchholz, Jordi
    Institut Catal\`a d'Investigaci\'o Qu\'imica (ICIQ)    
    X-ray Diffraction Unit
    Avgda. Pa\=isos Catalans 16
    E-43007 Tarragona, Spain
;
_publ_section_title
;
 Isomeric molecular rectangles resulting from self-assembly of dicopper
 complexes of macrocyclic ligands.
;
_journal_issue 6
_journal_name_full 'Inorganic chemistry'
_journal_page_first 2501
_journal_page_last 2508
_journal_paper_doi 10.1021/ic051759k
_journal_volume 45
_journal_year 2006
_chemical_formula_sum 'C90.67 H123 Cu4 F12 N17.33 O22 S4'
_chemical_formula_weight 2418.13
_chemical_name_systematic
;

 ?

;
_space_group_IT_number 2
_symmetry_cell_setting triclinic
_symmetry_space_group_name_Hall '-P 1'
_symmetry_space_group_name_H-M 'P -1'
_atom_sites_solution_hydrogens geom
_atom_sites_solution_primary direct
_atom_sites_solution_secondary difmap
_audit_creation_method SHELXL-97
_cell_angle_alpha 105.424(3)
_cell_angle_beta 100.280(3)
_cell_angle_gamma 93.037(3)
_cell_formula_units_Z 2
_cell_length_a 13.1376(15)
_cell_length_b 16.701(2)
_cell_length_c 26.734(3)
_cell_measurement_reflns_used 8782
_cell_measurement_temperature 100(2)
_cell_measurement_theta_max 0.00
_cell_measurement_theta_min 0.00
_cell_volume 5532.4(11)
_computing_cell_refinement 'Bruker-Nonius Apex v1.0-22 2002'
_computing_data_collection 'Bruker-Nonius Apex v1.0-22 2002'
_computing_data_reduction 'SAINT+ Version 7.06A Bruker-Nonius, 2004'
_computing_molecular_graphics 'Shelxtl Version 6.12 (Sheldrick, 2001)'
_computing_publication_material 'Shelxtl Version 6.12 (Sheldrick, 2001)'
_computing_structure_refinement 'Shelxtl Version 6.12 (Sheldrick, 2001)'
_computing_structure_solution 'Shelxtl Version 6.12 (Sheldrick, 2001)'
_diffrn_ambient_temperature 100(2)
_diffrn_detector_area_resol_mean 512
_diffrn_detector_type '4K CCD area detector APEX II'
_diffrn_measured_fraction_theta_full 0.928
_diffrn_measured_fraction_theta_max 0.928
_diffrn_measurement_device_type 'Kappa 4-axis goniometer bruker-nonius'
_diffrn_measurement_method
;
 Fullsphere data collection, phi and omega scans
;
_diffrn_measurement_specimen_support 'magnetic support whith 10 micron nylon fiber cryoloop'
_diffrn_radiation_monochromator 'Multilayer Montel 200 mirrors'
_diffrn_radiation_type MoK\a
_diffrn_radiation_wavelength 0.71073
_diffrn_reflns_av_R_equivalents 0.0369
_diffrn_reflns_av_sigmaI/netI 0.0626
_diffrn_reflns_limit_h_max 19
_diffrn_reflns_limit_h_min -16
_diffrn_reflns_limit_k_max 18
_diffrn_reflns_limit_k_min -25
_diffrn_reflns_limit_l_max 40
_diffrn_reflns_limit_l_min -36
_diffrn_reflns_number 79963
_diffrn_reflns_theta_full 32.63
_diffrn_reflns_theta_max 32.63
_diffrn_reflns_theta_min 2.54
_diffrn_source 'rotating anode X-ray tube'
_diffrn_source_current 90
_diffrn_source_power 50
_diffrn_source_size '3 mm x 0.3 mm fine focus'
_diffrn_source_type 'Bruker-Nonius FR 591'
_exptl_absorpt_coefficient_mu 0.927
_exptl_absorpt_correction_T_max 1.000000
_exptl_absorpt_correction_T_min 0.598790
_exptl_absorpt_correction_type empirical
_exptl_absorpt_process_details
; 
 SADABS Version 2.1 2003 Bruker-Nonius
 Blessing, Acta Cryst. (1995) A51 33-38
;
_exptl_crystal_colour blue
_exptl_crystal_density_diffrn 1.452
_exptl_crystal_density_method 'not measured'
_exptl_crystal_description block
_exptl_crystal_F_000 2505
_exptl_crystal_size_max 0.08
_exptl_crystal_size_mid 0.07
_exptl_crystal_size_min 0.03
_refine_diff_density_max 1.775
_refine_diff_density_min -1.662
_refine_diff_density_rms 0.142
_refine_ls_extinction_method none
_refine_ls_goodness_of_fit_ref 1.037
_refine_ls_hydrogen_treatment noref
_refine_ls_matrix_type full
_refine_ls_number_parameters 1480
_refine_ls_number_reflns 37559
_refine_ls_number_restraints 32
_refine_ls_restrained_S_all 1.043
_refine_ls_R_factor_all 0.1363
_refine_ls_R_factor_gt 0.0905
_refine_ls_shift/su_max 0.003
_refine_ls_shift/su_mean 0.000
_refine_ls_structure_factor_coef Fsqd
_refine_ls_weighting_details 'calc w=1/[\s^2^(Fo^2^)+(0.1704P)^2^+10.5265P] where P=(Fo^2^+2Fc^2^)/3'
_refine_ls_weighting_scheme calc
_refine_ls_wR_factor_gt 0.2653
_refine_ls_wR_factor_ref 0.3046
_reflns_number_gt 23320
_reflns_number_total 37559
_reflns_threshold_expression >2sigma(I)
_cod_data_source_file ic051759ksi20051011_104311.cif
_cod_data_source_block lgl2p5cn_0m_3b
_cod_depositor_comments
;
The following automatic conversions were performed:
'_diffrn_measurement_specimen_suppport' tag replaced with
'_diffrn_measurement_specimen_support'.

Automatic conversion script
Id: cif_correct_tags 1440 2010-10-19 06:21:57Z saulius 

The following automatic conversions were performed:

'_symmetry_cell_setting' value 'Triclinic' changed to 'triclinic'
according to
/usr/data/users/saulius/automatic-downloads/retrospective/ACS/lib/dictionaries/cif_core.dic
dictionary named 'cif_core.dic' version 2.4.2 from 2011-04-26.

Automatic conversion script
Id: cif_fix_values 2281 2013-09-26 08:29:07Z andrius 
;
_cod_original_cell_volume 5532.6(11)
_cod_original_sg_symbol_H-M P-1
_cod_database_code 4340205

loop_
_symmetry_equiv_pos_as_xyz
'x, y, z'
'-x, -y, -z'

loop_
_atom_site_label
_atom_site_type_symbol
_atom_site_fract_x
_atom_site_fract_y
_atom_site_fract_z
_atom_site_U_iso_or_equiv
_atom_site_adp_type
_atom_site_occupancy
_atom_site_symmetry_multiplicity
_atom_site_calc_flag
_atom_site_refinement_flags
_atom_site_disorder_assembly
_atom_site_disorder_group
Cu1 Cu -0.27592(3) -0.59753(3) -0.817726(15) 0.02410(9) Uani 1 1 d . . .
C1 C -0.1577(4) -0.5715(3) -0.89119(15) 0.0425(10) Uani 1 1 d . . .
H1A H -0.0978 -0.5478 -0.9017 0.064 Uiso 1 1 calc R . .
H1B H -0.2221 -0.5594 -0.9114 0.064 Uiso 1 1 calc R . .
H1C H -0.1566 -0.6320 -0.8984 0.064 Uiso 1 1 calc R . .
N1 N -0.1526(2) -0.5334(2) -0.83327(11) 0.0310(6) Uani 1 1 d . . .
O1 O -0.3442(2) -0.29768(17) -0.59069(9) 0.0305(5) Uani 1 1 d . . .
Cu2 Cu -0.23417(3) -0.35714(3) -0.565202(14) 0.02123(8) Uani 1 1 d . . .
N2 N -0.1675(2) -0.6512(2) -0.77950(11) 0.0271(6) Uani 1 1 d . . .
C2 C -0.0545(3) -0.5521(3) -0.80272(17) 0.0368(9) Uani 1 1 d . . .
H2A H -0.0371 -0.5117 -0.7671 0.044 Uiso 1 1 calc R . .
H2B H 0.0035 -0.5468 -0.8211 0.044 Uiso 1 1 calc R . .
O2 O -0.3384(3) -0.2322(2) -0.50600(11) 0.0462(8) Uani 1 1 d . . .
Cu3 Cu -0.79507(3) 0.04819(3) -0.679945(14) 0.02267(8) Uani 1 1 d . . .
N3 N -0.3766(2) -0.6954(2) -0.81509(12) 0.0323(7) Uani 1 1 d . . .
C3 C -0.0688(3) -0.6406(3) -0.79774(15) 0.0320(8) Uani 1 1 d . . .
H3A H -0.0713 -0.6816 -0.8324 0.038 Uiso 1 1 calc R . .
H3B H -0.0097 -0.6499 -0.7720 0.038 Uiso 1 1 calc R . .
O3 O -0.7048(2) 0.02506(19) -0.57386(10) 0.0349(6) Uani 1 1 d . . .
C4 C -0.1561(3) -0.6067(3) -0.72249(14) 0.0389(9) Uani 1 1 d . . .
H4A H -0.1119 -0.6360 -0.7012 0.058 Uiso 1 1 calc R . .
H4B H -0.2247 -0.6052 -0.7130 0.058 Uiso 1 1 calc R . .
H4C H -0.1240 -0.5495 -0.7157 0.058 Uiso 1 1 calc R . .
N4 N -0.3224(2) -0.4434(2) -0.54256(11) 0.0293(6) Uani 1 1 d . . .
O4 O -0.71386(19) -0.03506(16) -0.66020(9) 0.0266(5) Uani 1 1 d . . .
Cu4 Cu -0.82837(5) -0.18699(4) -0.932022(17) 0.05150(16) Uani 1 1 d . . .
C5 C -0.2048(3) -0.7400(3) -0.78969(17) 0.0370(8) Uani 1 1 d . . .
H5A H -0.1620 -0.7643 -0.7642 0.044 Uiso 1 1 calc R . .
H5B H -0.1993 -0.7715 -0.8260 0.044 Uiso 1 1 calc R . .
N5 N -0.1221(2) -0.43086(18) -0.55765(10) 0.0230(5) Uani 1 1 d . . .
O5 O -0.7429(2) -0.2615(2) -0.90424(10) 0.0444(8) Uani 1 1 d . . .
C6 C -0.3168(3) -0.7456(3) -0.78368(19) 0.0409(9) Uani 1 1 d . . .
H6A H -0.3474 -0.8047 -0.7964 0.049 Uiso 1 1 calc R . .
H6B H -0.3206 -0.7241 -0.7459 0.049 Uiso 1 1 calc R . .
N6 N -0.1138(2) -0.2699(2) -0.56474(11) 0.0283(6) Uani 1 1 d . . .
O6 O -0.7712(3) -0.3402(3) -0.98754(12) 0.0712(13) Uani 1 1 d . . .
C7 C -0.4090(4) -0.7493(3) -0.87097(19) 0.0517(13) Uani 1 1 d . . .
H7A H -0.4599 -0.7953 -0.8724 0.078 Uiso 1 1 calc R . .
H7B H -0.3480 -0.7720 -0.8836 0.078 Uiso 1 1 calc R . .
H7C H -0.4404 -0.7159 -0.8935 0.078 Uiso 1 1 calc R . .
N7 N -0.9373(2) 0.0023(2) -0.67112(11) 0.0280(6) Uani 1 1 d . . .
O7 O -0.4092(3) -0.6022(3) -0.92182(12) 0.0604(11) Uani 1 1 d . . .
C8 C -0.4741(3) -0.6713(3) -0.79538(16) 0.0360(9) Uani 1 1 d . . .
H8A H -0.5193 -0.7229 -0.7994 0.043 Uiso 1 1 calc R . .
H8B H -0.5120 -0.6400 -0.8181 0.043 Uiso 1 1 calc R . .
N8 N -0.8757(3) 0.1185(2) -0.71941(11) 0.0317(6) Uani 1 1 d . . .
O8 O -0.3800(2) -0.52896(19) -0.83688(10) 0.0341(6) Uani 1 1 d . . .
C9 C -0.4568(2) -0.6190(3) -0.73847(14) 0.0324(8) Uani 1 1 d . . .
N9 N -0.6684(3) 0.1318(2) -0.67436(12) 0.0308(6) Uani 1 1 d . . .
C10 C -0.4410(3) -0.5321(3) -0.72466(15) 0.0320(8) Uani 1 1 d . . .
H10A H -0.4379 -0.5049 -0.7514 0.038 Uiso 1 1 calc R . .
N10 N -0.7045(4) -0.1189(3) -0.94702(14) 0.0612(13) Uani 1 1 d . . .
C11 C -0.4295(3) -0.4844(3) -0.67214(14) 0.0326(8) Uani 1 1 d . . .
H11A H -0.4183 -0.4253 -0.6635 0.039 Uiso 1 1 calc R . .
N11 N -0.9083(4) -0.0924(3) -0.94195(13) 0.0755(15) Uani 1 1 d . . .
C12 C -0.4343(3) -0.5233(3) -0.63215(15) 0.0312(8) Uani 1 1 d . . .
N12 N -0.9743(4) -0.2501(4) -0.94025(13) 0.0644(14) Uani 1 1 d . . .
C13 C -0.4494(3) -0.6107(3) -0.64568(17) 0.0366(8) Uani 1 1 d . . .
H13A H -0.4514 -0.6380 -0.6188 0.044 Uiso 1 1 calc R . .
C14 C -0.4616(3) -0.6577(3) -0.69807(17) 0.0385(9) Uani 1 1 d . . .
H14A H -0.4733 -0.7168 -0.7068 0.046 Uiso 1 1 calc R . .
C15 C -0.4298(3) -0.4737(3) -0.57528(15) 0.0342(8) Uani 1 1 d . . .
H15A H -0.4690 -0.4247 -0.5754 0.041 Uiso 1 1 calc R . .
H15B H -0.4658 -0.5090 -0.5579 0.041 Uiso 1 1 calc R . .
C16 C -0.3343(3) -0.4029(3) -0.48714(15) 0.0370(9) Uani 1 1 d . . .
H16A H -0.3689 -0.4438 -0.4736 0.055 Uiso 1 1 calc R . .
H16B H -0.3763 -0.3561 -0.4869 0.055 Uiso 1 1 calc R . .
H16C H -0.2656 -0.3823 -0.4646 0.055 Uiso 1 1 calc R . .
C17 C -0.2602(3) -0.5165(3) -0.54148(15) 0.0319(7) Uani 1 1 d . . .
H17A H -0.2731 -0.5568 -0.5771 0.038 Uiso 1 1 calc R . .
H17B H -0.2813 -0.5454 -0.5165 0.038 Uiso 1 1 calc R . .
C18 C -0.1462(3) -0.4844(2) -0.52417(13) 0.0285(7) Uani 1 1 d . . .
H18A H -0.1309 -0.4517 -0.4864 0.034 Uiso 1 1 calc R . .
H18B H -0.1032 -0.5318 -0.5284 0.034 Uiso 1 1 calc R . .
C19 C -0.1201(3) -0.4834(2) -0.61156(13) 0.0291(7) Uani 1 1 d . . .
H19A H -0.0681 -0.5229 -0.6095 0.044 Uiso 1 1 calc R . .
H19B H -0.1022 -0.4477 -0.6332 0.044 Uiso 1 1 calc R . .
H19C H -0.1889 -0.5142 -0.6278 0.044 Uiso 1 1 calc R . .
C20 C -0.0203(3) -0.3774(2) -0.53444(13) 0.0285(7) Uani 1 1 d . . .
H20A H 0.0381 -0.4119 -0.5393 0.034 Uiso 1 1 calc R . .
H20B H -0.0152 -0.3518 -0.4960 0.034 Uiso 1 1 calc R . .
C21 C -0.0153(3) -0.3102(3) -0.56240(15) 0.0338(8) Uani 1 1 d . . .
H21A H 0.0441 -0.2677 -0.5432 0.041 Uiso 1 1 calc R . .
H21B H -0.0042 -0.3350 -0.5988 0.041 Uiso 1 1 calc R . .
C22 C -0.1061(4) -0.2038(3) -0.51364(14) 0.0387(9) Uani 1 1 d . . .
H22A H -0.0468 -0.1624 -0.5088 0.058 Uiso 1 1 calc R . .
H22B H -0.0961 -0.2292 -0.4843 0.058 Uiso 1 1 calc R . .
H22C H -0.1702 -0.1763 -0.5143 0.058 Uiso 1 1 calc R . .
C23 C -0.1294(3) -0.2284(2) -0.60869(14) 0.0345(8) Uani 1 1 d . . .
H23A H -0.0714 -0.1841 -0.6016 0.041 Uiso 1 1 calc R . .
H23B H -0.1946 -0.2014 -0.6085 0.041 Uiso 1 1 calc R . .
C24 C -0.1349(3) -0.2878(2) -0.66334(13) 0.0320(8) Uani 1 1 d . . .
C25 C -0.2295(3) -0.3311(3) -0.69309(13) 0.0324(8) Uani 1 1 d . . .
H25A H -0.2904 -0.3261 -0.6784 0.039 Uiso 1 1 calc R . .
C26 C -0.2348(3) -0.3818(3) -0.74448(14) 0.0326(8) Uani 1 1 d . . .
H26A H -0.2997 -0.4107 -0.7645 0.039 Uiso 1 1 calc R . .
C27 C -0.1464(3) -0.3909(2) -0.76714(14) 0.0325(7) Uani 1 1 d . . .
C28 C -0.0526(4) -0.3480(3) -0.73669(17) 0.0420(10) Uani 1 1 d . . .
H28A H 0.0086 -0.3535 -0.7510 0.050 Uiso 1 1 calc R . .
C29 C -0.0470(3) -0.2972(3) -0.68575(16) 0.0386(9) Uani 1 1 d . . .
H29A H 0.0180 -0.2684 -0.6658 0.046 Uiso 1 1 calc R . .
C30 C -0.1527(4) -0.4407(3) -0.82415(14) 0.0374(9) Uani 1 1 d . . .
H30A H -0.2171 -0.4299 -0.8459 0.045 Uiso 1 1 calc R . .
H30B H -0.0931 -0.4199 -0.8369 0.045 Uiso 1 1 calc R . .
C31 C -0.3743(3) -0.2439(3) -0.55348(14) 0.0330(8) Uani 1 1 d . . .
C32 C -0.4565(3) -0.1919(2) -0.57065(13) 0.0305(7) Uani 1 1 d . . .
C33 C -0.4924(3) -0.1962(3) -0.62361(13) 0.0350(8) Uani 1 1 d . . .
H33A H -0.4672 -0.2347 -0.6505 0.042 Uiso 1 1 calc R . .
C34 C -0.5658(3) -0.1439(3) -0.63730(13) 0.0327(8) Uani 1 1 d . . .
H34A H -0.5896 -0.1467 -0.6735 0.039 Uiso 1 1 calc R . .
C35 C -0.6042(3) -0.0878(2) -0.59819(12) 0.0262(6) Uani 1 1 d . . .
C36 C -0.5691(3) -0.0854(3) -0.54536(14) 0.0398(9) Uani 1 1 d . . .
H36A H -0.5957 -0.0481 -0.5185 0.048 Uiso 1 1 calc R . .
C37 C -0.4959(4) -0.1365(3) -0.53150(14) 0.0433(10) Uani 1 1 d . . .
H37A H -0.4726 -0.1339 -0.4953 0.052 Uiso 1 1 calc R . .
C38 C -0.6803(3) -0.0282(2) -0.61047(12) 0.0257(6) Uani 1 1 d . . .
C39 C -0.9406(3) 0.0400(3) -0.61433(14) 0.0347(8) Uani 1 1 d . . .
H39A H -1.0099 0.0261 -0.6082 0.052 Uiso 1 1 calc R . .
H39B H -0.9258 0.1009 -0.6054 0.052 Uiso 1 1 calc R . .
H39C H -0.8883 0.0180 -0.5920 0.052 Uiso 1 1 calc R . .
C40 C -1.0194(3) 0.0358(3) -0.70456(16) 0.0377(9) Uani 1 1 d . . .
H40A H -1.0837 0.0384 -0.6899 0.045 Uiso 1 1 calc R . .
H40B H -1.0362 -0.0017 -0.7411 0.045 Uiso 1 1 calc R . .
C41 C -0.9798(3) 0.1221(3) -0.70505(16) 0.0359(8) Uani 1 1 d . . .
H41A H -1.0284 0.1413 -0.7312 0.043 Uiso 1 1 calc R . .
H41B H -0.9747 0.1619 -0.6697 0.043 Uiso 1 1 calc R . .
C42 C -0.8859(4) 0.0778(3) -0.77663(15) 0.0453(11) Uani 1 1 d . . .
H42A H -0.9257 0.1108 -0.7970 0.068 Uiso 1 1 calc R . .
H42B H -0.9222 0.0215 -0.7856 0.068 Uiso 1 1 calc R . .
H42C H -0.8166 0.0741 -0.7853 0.068 Uiso 1 1 calc R . .
C43 C -0.8169(3) 0.2027(3) -0.70411(17) 0.0394(9) Uani 1 1 d . . .
H43A H -0.8238 0.2342 -0.6681 0.047 Uiso 1 1 calc R . .
H43B H -0.8445 0.2343 -0.7291 0.047 Uiso 1 1 calc R . .
C44 C -0.7036(3) 0.1912(3) -0.70547(16) 0.0373(8) Uani 1 1 d . . .
H44A H -0.6954 0.1688 -0.7426 0.045 Uiso 1 1 calc R . .
H44B H -0.6606 0.2456 -0.6901 0.045 Uiso 1 1 calc R . .
C45 C -0.6401(4) 0.1783(3) -0.61671(15) 0.0386(9) Uani 1 1 d . . .
H45A H -0.5849 0.2234 -0.6112 0.058 Uiso 1 1 calc R . .
H45B H -0.6154 0.1399 -0.5962 0.058 Uiso 1 1 calc R . .
H45C H -0.7014 0.2019 -0.6050 0.058 Uiso 1 1 calc R . .
C46 C -0.5733(3) 0.0948(3) -0.69026(15) 0.0340(8) Uani 1 1 d . . .
H46A H -0.5086 0.1027 -0.6661 0.041 Uiso 1 1 calc R . .
C47 C -0.5881(3) 0.0438(3) -0.74780(15) 0.0345(8) Uani 1 1 d . . .
C48 C -0.6309(3) -0.0389(3) -0.76448(13) 0.0325(8) Uani 1 1 d . . .
H48A H -0.6562 -0.0629 -0.7400 0.039 Uiso 1 1 calc R . .
C49 C -0.6376(3) -0.0877(3) -0.81665(14) 0.0363(8) Uani 1 1 d . . .
H49A H -0.6661 -0.1446 -0.8273 0.044 Uiso 1 1 calc R . .
C50 C -0.6017(4) -0.0517(3) -0.85291(16) 0.0459(10) Uani 1 1 d . . .
C51 C -0.5610(5) 0.0300(4) -0.83690(19) 0.0581(13) Uani 1 1 d . . .
H51A H -0.5364 0.0543 -0.8614 0.070 Uiso 1 1 calc R . .
C52 C -0.5551(4) 0.0776(3) -0.78563(18) 0.0479(11) Uani 1 1 d . . .
H52A H -0.5280 0.1347 -0.7756 0.057 Uiso 1 1 calc R . .
C53 C -0.6027(5) -0.1052(4) -0.90906(17) 0.0569(13) Uani 1 1 d . . .
H53A H -0.5501 -0.0784 -0.9235 0.068 Uiso 1 1 calc R . .
H53B H -0.5809 -0.1603 -0.9072 0.068 Uiso 1 1 calc R . .
C54 C -0.6876(6) -0.1694(5) -1.00008(18) 0.077(2) Uani 1 1 d . . .
H54A H -0.6392 -0.1366 -1.0129 0.115 Uiso 1 1 calc R . .
H54B H -0.7542 -0.1835 -1.0254 0.115 Uiso 1 1 calc R . .
H54C H -0.6583 -0.2208 -0.9965 0.115 Uiso 1 1 calc R . .
C55 C -0.7421(6) -0.0387(4) -0.9523(2) 0.0746(19) Uani 1 1 d . . .
H55A H -0.7054 -0.0182 -0.9765 0.090 Uiso 1 1 calc R . .
H55B H -0.7252 0.0034 -0.9172 0.090 Uiso 1 1 calc R . .
C56 C -0.8581(6) -0.0476(4) -0.97332(18) 0.077(2) Uani 1 1 d . . .
H56A H -0.8833 0.0081 -0.9697 0.093 Uiso 1 1 calc R . .
H56B H -0.8746 -0.0795 -1.0112 0.093 Uiso 1 1 calc R . .
C57 C -0.9045(7) -0.0351(5) -0.88817(18) 0.097(2) Uani 1 1 d . . .
H57A H -0.9470 0.0105 -0.8911 0.146 Uiso 1 1 calc R . .
H57B H -0.8324 -0.0121 -0.8719 0.146 Uiso 1 1 calc R . .
H57C H -0.9317 -0.0662 -0.8662 0.146 Uiso 1 1 calc R . .
C58 C -1.0168(5) -0.1280(5) -0.96907(19) 0.083(2) Uani 1 1 d . . .
H58A H -1.0189 -0.1561 -1.0069 0.099 Uiso 1 1 calc R . .
H58B H -1.0631 -0.0828 -0.9669 0.099 Uiso 1 1 calc R . .
C59 C -1.0530(5) -0.1898(5) -0.9423(2) 0.085(2) Uani 1 1 d . . .
H59A H -1.0608 -0.1604 -0.9060 0.102 Uiso 1 1 calc R . .
H59B H -1.1213 -0.2196 -0.9624 0.102 Uiso 1 1 calc R . .
C60 C -0.9949(6) -0.3147(6) -0.9930(2) 0.102(3) Uani 1 1 d . . .
H60A H -1.0628 -0.3464 -0.9986 0.153 Uiso 1 1 calc R . .
H60B H -0.9406 -0.3527 -0.9939 0.153 Uiso 1 1 calc R . .
H60C H -0.9948 -0.2870 -1.0211 0.153 Uiso 1 1 calc R . .
C61 C -0.9881(4) -0.2961(4) -0.89925(17) 0.0571(15) Uani 1 1 d . . .
H61A H -1.0577 -0.3284 -0.9101 0.069 Uiso 1 1 calc R . .
H61B H -0.9355 -0.3363 -0.8989 0.069 Uiso 1 1 calc R . .
C62 C -0.9778(3) -0.2391(3) -0.84387(15) 0.0415(10) Uani 1 1 d . . .
C63 C -0.8812(3) -0.2117(3) -0.81019(15) 0.0374(9) Uani 1 1 d . . .
H63A H -0.8197 -0.2269 -0.8228 0.045 Uiso 1 1 calc R . .
C64 C -0.8733(3) -0.1625(3) -0.75863(14) 0.0316(7) Uani 1 1 d . . .
H64A H -0.8067 -0.1441 -0.7364 0.038 Uiso 1 1 calc R . .
C65 C -0.9623(3) -0.1399(2) -0.73921(13) 0.0299(7) Uani 1 1 d . . .
C66 C -1.0588(3) -0.1689(3) -0.77240(15) 0.0387(9) Uani 1 1 d . . .
H66A H -1.1202 -0.1542 -0.7596 0.046 Uiso 1 1 calc R . .
C67 C -1.0672(3) -0.2190(3) -0.82399(16) 0.0444(11) Uani 1 1 d . . .
H67A H -1.1339 -0.2395 -0.8457 0.053 Uiso 1 1 calc R . .
C68 C -0.9573(3) -0.0905(2) -0.68204(13) 0.0303(7) Uani 1 1 d . . .
H68A H -1.0239 -0.1034 -0.6720 0.036 Uiso 1 1 calc R . .
H68B H -0.9016 -0.1095 -0.6591 0.036 Uiso 1 1 calc R . .
C69 C -0.7295(4) -0.3261(3) -0.94059(15) 0.0512(12) Uani 1 1 d . . .
C70 C -0.6527(4) -0.3826(4) -0.92408(15) 0.0549(13) Uani 1 1 d . . .
C71 C -0.6026(3) -0.3697(3) -0.87234(14) 0.0405(10) Uani 1 1 d . . .
H71A H -0.6183 -0.3249 -0.8454 0.049 Uiso 1 1 calc R . .
C72 C -0.5293(3) -0.4216(3) -0.85909(14) 0.0422(10) Uani 1 1 d . . .
H72A H -0.4946 -0.4114 -0.8233 0.051 Uiso 1 1 calc R . .
C73 C -0.5065(4) -0.4875(3) -0.89742(15) 0.0468(11) Uani 1 1 d . . .
C74 C -0.5593(7) -0.5021(5) -0.94861(19) 0.127(3) Uani 1 1 d . . .
H74A H -0.5476 -0.5495 -0.9750 0.152 Uiso 1 1 calc R . .
C75 C -0.6295(7) -0.4490(5) -0.9625(2) 0.128(3) Uani 1 1 d . . .
H75A H -0.6619 -0.4581 -0.9986 0.154 Uiso 1 1 calc R . .
C76 C -0.4266(3) -0.5451(3) -0.88569(14) 0.0409(10) Uani 1 1 d . . .
S1X S -0.85869(7) -0.52611(7) -0.64765(4) 0.03302(19) Uani 1 1 d . . .
O1X O -0.8373(2) -0.4897(2) -0.59156(12) 0.0424(7) Uani 1 1 d . . .
C1X C -0.7300(3) -0.5454(4) -0.66197(19) 0.0462(11) Uani 1 1 d . . .
F1X F -0.6868(2) -0.5969(2) -0.63531(13) 0.0568(8) Uani 1 1 d . . .
O2X O -0.9130(2) -0.6102(2) -0.66482(13) 0.0458(8) Uani 1 1 d . . .
F2X F -0.7341(3) -0.5819(3) -0.71267(13) 0.0802(12) Uani 1 1 d . . .
O3X O -0.8960(3) -0.4721(3) -0.67896(14) 0.0524(8) Uani 1 1 d . . .
F3X F -0.6672(2) -0.4746(3) -0.64779(17) 0.0713(10) Uani 1 1 d . . .
S1Z S -0.7665(4) -0.0172(2) -1.11151(17) 0.1390(14) Uani 0.813(3) 1 d PD A 1
O1Z O -0.6828(7) -0.0750(5) -1.1048(2) 0.103(2) Uani 0.813(3) 1 d PD A 1
O2Z O -0.7684(7) 0.0479(6) -1.0658(2) 0.117(3) Uani 0.813(3) 1 d PD A 1
O3Z O -0.8663(7) -0.0665(7) -1.1286(6) 0.192(5) Uani 0.813(3) 1 d PD A 1
C1Z C -0.7558(13) 0.0111(8) -1.1575(7) 0.435(9) Uani 0.813(3) 1 d PD A 1
F1Z F -0.6528(6) 0.0679(6) -1.1470(3) 0.138(3) Uani 0.813(3) 1 d PD A 1
F2Z F -0.7302(7) -0.0375(5) -1.2029(2) 0.126(3) Uani 0.813(3) 1 d PD A 1
F3Z F -0.8200(7) 0.0642(5) -1.1722(3) 0.143(3) Uani 0.813(3) 1 d PD A 1
S1Z' S -0.7723(7) -0.0344(7) -1.1093(4) 0.050 Uiso 0.187(3) 1 d PD A 2
O1Z' O -0.6339(14) -0.0156(14) -1.0793(8) 0.050 Uiso 0.187(3) 1 d PD A 2
O2Z' O -0.7009(15) 0.0433(13) -1.0937(7) 0.050 Uiso 0.187(3) 1 d PD A 2
O3Z' O -0.8093(17) -0.0185(15) -1.1449(8) 0.050 Uiso 0.187(3) 1 d PD A 2
C1Z' C -0.7417(19) 0.0210(17) -1.1596(10) 0.050 Uiso 0.187(3) 1 d PD A 2
F1Z' F -0.6398(15) 0.0787(13) -1.1226(7) 0.050 Uiso 0.187(3) 1 d PD A 2
F2Z' F -0.7892(12) -0.0730(11) -1.1905(6) 0.050 Uiso 0.187(3) 1 d PD A 2
F3Z' F -0.8640(13) 0.0361(12) -1.1601(7) 0.050 Uiso 0.187(3) 1 d PD A 2
C1T C -0.2304(7) -0.3154(5) -1.1267(5) 0.122(4) Uani 1 1 d D . .
S1T S -0.2378(4) -0.2137(3) -1.1216(2) 0.0644(13) Uani 0.510(5) 1 d PD B 1
O1T O -0.3408(8) -0.1875(9) -1.1041(6) 0.130(6) Uani 0.510(5) 1 d PD B 1
O2T O -0.1888(18) -0.1803(12) -1.0676(9) 0.410(16) Uani 0.510(5) 1 d PD B 1
O3T O -0.2648(15) -0.2291(11) -1.1822(4) 0.142(6) Uani 0.510(5) 1 d PD B 1
F1T F -0.2920(4) -0.3725(4) -1.1683(3) 0.074(2) Uani 0.510(5) 1 d PD B 1
F2T F -0.1346(9) -0.282(2) -1.1291(8) 0.73(3) Uani 0.510(5) 1 d PD B 1
F3T F -0.2158(13) -0.3172(11) -1.0755(5) 0.187(7) Uani 0.510(5) 1 d PD B 1
S1T' S -0.2178(3) -0.2137(3) -1.13055(15) 0.0487(10) Uani 0.490(5) 1 d PD B 2
O1T' O -0.3011(15) -0.2151(11) -1.0939(7) 0.161(8) Uani 0.490(5) 1 d PD B 2
O2T' O -0.1474(7) -0.1589(9) -1.1001(6) 0.131(6) Uani 0.490(5) 1 d PD B 2
O3T' O -0.2998(9) -0.1935(9) -1.1638(8) 0.129(6) Uani 0.490(5) 1 d PD B 2
F1T' F -0.281(5) -0.308(5) -1.1780(15) 0.53(4) Uiso 0.490(5) 1 d PD B 2
F2T' F -0.1373(6) -0.3431(6) -1.1434(7) 0.162(8) Uani 0.490(5) 1 d PD B 2
F3T' F -0.3288(8) -0.3102(9) -1.1003(5) 0.138(5) Uani 0.490(5) 1 d PD B 2
S1V S -0.2211(2) -0.7727(2) -0.63162(10) 0.1018(7) Uani 1 1 d . . .
O1V O -0.1825(6) -0.7092(9) -0.6141(4) 0.289(7) Uani 1 1 d . . .
F1V F -0.3622(5) -0.7450(7) -0.5798(5) 0.268(4) Uani 1 1 d . . .
C1V C -0.2771(8) -0.7810(8) -0.5791(4) 0.119(4) Uani 1 1 d . . .
O2V O -0.3148(6) -0.8142(6) -0.6760(3) 0.147(3) Uani 1 1 d . . .
F2V F -0.2140(7) -0.7513(8) -0.5352(3) 0.207(5) Uani 1 1 d . . .
F3V F -0.3127(9) -0.8563(6) -0.5816(4) 0.215(4) Uani 1 1 d . . .
O3V O -0.1363(10) -0.8245(11) -0.6262(6) 0.315(9) Uani 1 1 d . . .
O1W O -1.0695(3) 0.2009(3) -0.90641(15) 0.0633(12) Uani 1 1 d . . .
O2W O -0.9336(5) -0.7009(3) -0.59132(14) 0.0755(14) Uani 1 1 d . . .
C1A C -0.8333(8) -0.0703(9) -0.5151(6) 0.089(3) Uani 0.50 1 d P . .
N1A N -0.8606(9) -0.1342(9) -0.5569(7) 0.162(5) Uani 0.50 1 d P . .
C2A C -0.7999(18) 0.0015(7) -0.4709(4) 0.156(7) Uani 0.50 1 d P . .
H2AA H -0.7247 0.0153 -0.4659 0.234 Uiso 0.50 1 calc PR . .
H2AB H -0.8161 -0.0102 -0.4390 0.234 Uiso 0.50 1 calc PR . .
H2AC H -0.8360 0.0487 -0.4774 0.234 Uiso 0.50 1 calc PR . .
N1E N -0.2343(7) -0.0958(5) -0.6732(3) 0.097(2) Uani 1 1 d . . .
C1E C -0.2955(9) -0.0922(14) -0.6976(6) 0.241(7) Uani 1 1 d . . .
C2E C -0.3499(18) -0.0195(13) -0.7166(11) 0.38(2) Uani 1 1 d . . .
H2EA H -0.4129 -0.0435 -0.7434 0.570 Uiso 1 1 calc R . .
H2EB H -0.3018 0.0094 -0.7318 0.570 Uiso 1 1 calc R . .
H2EC H -0.3685 0.0202 -0.6862 0.570 Uiso 1 1 calc R . .
N1C N -1.2771(6) -0.3413(7) -0.9304(3) 0.129(4) Uani 1 1 d . . .
C1C C -1.3403(6) -0.3108(8) -0.9485(3) 0.102(3) Uani 1 1 d . . .
C2C C -1.4182(11) -0.2673(12) -0.9747(6) 0.254(10) Uani 1 1 d . . .
H2CA H -1.3852 -0.2366 -0.9952 0.382 Uiso 1 1 calc R . .
H2CB H -1.4471 -0.2281 -0.9479 0.382 Uiso 1 1 calc R . .
H2CC H -1.4741 -0.3082 -0.9985 0.382 Uiso 1 1 calc R . .
N1B N -0.5866(8) -0.3492(8) -0.5038(7) 0.215(5) Uani 1 1 d . . .
C1B C -0.6473(8) -0.3248(8) -0.5374(8) 0.181(6) Uani 1 1 d . . .
C2B C -0.7180(8) -0.2956(7) -0.5778(7) 0.177(7) Uani 1 1 d . . .
H2BA H -0.7375 -0.2404 -0.5611 0.265 Uiso 1 1 calc R . .
H2BB H -0.7807 -0.3352 -0.5924 0.265 Uiso 1 1 calc R . .
H2BC H -0.6820 -0.2919 -0.6063 0.265 Uiso 1 1 calc R . .
C1D C 0.2077(10) -0.4182(10) -0.7977(7) 0.115(9) Uani 0.33 1 d PD . .
N1D N 0.1401(8) -0.4326(8) -0.8339(6) 0.053(3) Uani 0.33 1 d PD . .
C2D C 0.3035(16) -0.3857(17) -0.7530(5) 0.159(9) Uani 0.33 1 d PD . .
H2D1 H 0.3517 -0.4275 -0.7493 0.238 Uiso 0.33 1 d PR . .
H2D2 H 0.2830 -0.3619 -0.7191 0.238 Uiso 0.33 1 d PR . .
H2D3 H 0.3376 -0.3412 -0.7638 0.238 Uiso 0.33 1 d PR . .
C1F C -0.4141(12) -0.2156(15) -0.7705(6) 0.291(7) Uani 1 1 d . . .
N1F N -0.4962(12) -0.2437(11) -0.7538(4) 0.209(8) Uani 1 1 d . . .
C2F C -0.3572(12) -0.2395(11) -0.8122(8) 0.191(8) Uani 1 1 d . . .
H2F1 H -0.3093 -0.1919 -0.8113 0.286 Uiso 1 1 calc R . .
H2F2 H -0.4059 -0.2571 -0.8464 0.286 Uiso 1 1 calc R . .
H2F3 H -0.3176 -0.2859 -0.8074 0.286 Uiso 1 1 calc R . .
N1G N -0.3844(13) -0.1359(11) -1.0097(6) 0.104(5) Uiso 0.50 1 d PD . .
C1G C -0.435(2) -0.0914(16) -1.0292(11) 0.164(11) Uiso 0.50 1 d PD . .
C2G C -0.514(2) -0.0236(17) -1.0261(10) 0.152(10) Uiso 0.50 1 d PD . .
H2GA H -0.5304 -0.0079 -1.0584 0.229 Uiso 0.50 1 d PR . .
H2GB H -0.5771 -0.0454 -1.0185 0.229 Uiso 0.50 1 d PR . .
H2GC H -0.4829 0.0245 -0.9976 0.229 Uiso 0.50 1 d PR . .

loop_
_atom_site_aniso_label
_atom_site_aniso_U_11
_atom_site_aniso_U_22
_atom_site_aniso_U_33
_atom_site_aniso_U_23
_atom_site_aniso_U_13
_atom_site_aniso_U_12
Cu1 0.02501(17) 0.0267(2) 0.01931(16) 0.00560(13) -0.00066(13) 0.01280(14)
C1 0.056(2) 0.045(3) 0.0262(16) 0.0043(15) 0.0141(16) 0.0119(19)
N1 0.0359(14) 0.0342(17) 0.0207(12) 0.0048(11) 0.0029(10) 0.0100(12)
O1 0.0363(12) 0.0286(13) 0.0256(11) 0.0072(9) -0.0001(9) 0.0200(10)
Cu2 0.02470(17) 0.02149(19) 0.01842(15) 0.00776(13) 0.00124(12) 0.00977(13)
N2 0.0286(12) 0.0290(15) 0.0228(11) 0.0054(10) 0.0017(9) 0.0163(11)
C2 0.0303(16) 0.038(2) 0.0397(19) 0.0084(15) 0.0044(14) 0.0084(15)
O2 0.0583(17) 0.0494(19) 0.0259(12) 0.0062(11) -0.0060(12) 0.0330(14)
Cu3 0.02811(18) 0.02260(19) 0.01863(15) 0.00844(13) 0.00175(13) 0.01061(14)
N3 0.0306(14) 0.0324(17) 0.0301(14) 0.0024(12) 0.0037(11) 0.0095(12)
C3 0.0247(14) 0.035(2) 0.0343(16) 0.0073(14) 0.0023(12) 0.0122(13)
O3 0.0422(13) 0.0343(15) 0.0253(11) 0.0058(10) -0.0015(10) 0.0205(11)
C4 0.0400(18) 0.050(2) 0.0240(15) 0.0078(14) -0.0008(13) 0.0233(17)
N4 0.0303(13) 0.0351(17) 0.0245(12) 0.0096(11) 0.0080(10) 0.0075(12)
O4 0.0294(11) 0.0284(12) 0.0231(10) 0.0119(8) -0.0011(8) 0.0114(9)
Cu4 0.0734(3) 0.0686(4) 0.01608(17) 0.01119(19) 0.00475(19) 0.0573(3)
C5 0.0418(18) 0.034(2) 0.0444(19) 0.0183(15) 0.0160(15) 0.0226(15)
N5 0.0266(12) 0.0237(13) 0.0206(11) 0.0096(9) 0.0022(9) 0.0102(10)
O5 0.0564(16) 0.0570(19) 0.0221(11) 0.0104(11) 0.0043(11) 0.0414(14)
C6 0.0386(19) 0.039(2) 0.054(2) 0.0210(17) 0.0177(17) 0.0147(16)
N6 0.0351(14) 0.0241(14) 0.0256(12) 0.0099(10) 0.0010(10) 0.0043(11)
O6 0.097(2) 0.087(3) 0.0231(13) 0.0058(14) -0.0073(15) 0.072(2)
C7 0.054(3) 0.044(3) 0.042(2) -0.0116(19) 0.0073(19) 0.002(2)
N7 0.0295(13) 0.0319(16) 0.0218(12) 0.0062(10) 0.0029(10) 0.0109(11)
O7 0.076(2) 0.069(2) 0.0282(13) 0.0012(13) -0.0047(14) 0.0567(18)
C8 0.0228(14) 0.038(2) 0.0374(18) -0.0018(15) 0.0006(13) -0.0003(14)
N8 0.0425(15) 0.0296(16) 0.0241(12) 0.0077(10) 0.0046(11) 0.0193(12)
O8 0.0355(12) 0.0415(16) 0.0242(11) 0.0093(10) -0.0028(9) 0.0228(11)
C9 0.0179(12) 0.041(2) 0.0322(16) 0.0015(14) 0.0023(11) 0.0038(13)
N9 0.0407(15) 0.0258(15) 0.0280(13) 0.0091(11) 0.0085(11) 0.0084(12)
C10 0.0256(14) 0.036(2) 0.0317(16) 0.0057(14) 0.0027(12) 0.0105(13)
N10 0.100(3) 0.072(3) 0.0212(14) 0.0182(15) 0.0167(17) 0.052(2)
C11 0.0256(14) 0.037(2) 0.0312(16) 0.0038(14) 0.0024(12) 0.0092(13)
N11 0.126(3) 0.094(3) 0.0174(13) 0.0191(15) 0.0123(17) 0.091(3)
C12 0.0198(13) 0.038(2) 0.0340(16) 0.0059(14) 0.0070(12) 0.0051(13)
N12 0.068(2) 0.098(4) 0.0182(14) 0.0022(17) -0.0048(15) 0.054(2)
C13 0.0305(16) 0.038(2) 0.0442(19) 0.0134(16) 0.0123(14) -0.0009(15)
C14 0.0288(16) 0.036(2) 0.048(2) 0.0054(16) 0.0125(15) -0.0047(15)
C15 0.0254(14) 0.043(2) 0.0348(17) 0.0085(15) 0.0108(13) 0.0052(14)
C16 0.0397(18) 0.046(2) 0.0281(16) 0.0117(15) 0.0110(14) 0.0086(16)
C17 0.0328(16) 0.0301(18) 0.0392(17) 0.0194(14) 0.0080(13) 0.0064(13)
C18 0.0318(15) 0.0308(17) 0.0290(14) 0.0179(12) 0.0053(12) 0.0111(13)
C19 0.0298(15) 0.0328(18) 0.0245(14) 0.0073(12) 0.0040(11) 0.0108(13)
C20 0.0248(14) 0.0324(18) 0.0271(14) 0.0116(12) -0.0040(11) 0.0053(12)
C21 0.0285(15) 0.037(2) 0.0367(17) 0.0167(15) 0.0007(13) 0.0015(14)
C22 0.058(2) 0.0280(19) 0.0257(15) 0.0079(13) -0.0019(15) 0.0021(17)
C23 0.052(2) 0.0236(17) 0.0267(15) 0.0101(12) -0.0001(14) 0.0044(15)
C24 0.050(2) 0.0232(16) 0.0235(14) 0.0099(11) 0.0041(13) 0.0014(14)
C25 0.0394(17) 0.0343(19) 0.0237(14) 0.0096(13) 0.0020(12) 0.0108(14)
C26 0.0403(18) 0.0322(19) 0.0245(14) 0.0095(12) 0.0001(13) 0.0100(14)
C27 0.049(2) 0.0248(17) 0.0272(15) 0.0117(12) 0.0084(14) 0.0065(14)
C28 0.053(2) 0.035(2) 0.0394(19) 0.0093(16) 0.0176(17) -0.0070(18)
C29 0.045(2) 0.032(2) 0.0385(19) 0.0112(15) 0.0076(16) -0.0052(16)
C30 0.057(2) 0.031(2) 0.0270(15) 0.0105(13) 0.0110(15) 0.0092(17)
C31 0.0373(17) 0.0306(19) 0.0289(15) 0.0065(13) -0.0010(13) 0.0190(14)
C32 0.0338(16) 0.0333(18) 0.0220(13) 0.0071(12) -0.0034(11) 0.0167(13)
C33 0.0423(18) 0.044(2) 0.0218(14) 0.0116(13) 0.0040(12) 0.0264(16)
C34 0.0383(17) 0.041(2) 0.0224(13) 0.0127(13) 0.0029(12) 0.0221(15)
C35 0.0285(14) 0.0260(16) 0.0222(13) 0.0071(11) -0.0029(11) 0.0132(12)
C36 0.054(2) 0.042(2) 0.0203(14) 0.0048(13) -0.0019(14) 0.0334(17)
C37 0.057(2) 0.050(2) 0.0200(14) 0.0062(14) -0.0019(14) 0.0341(19)
C38 0.0291(14) 0.0248(16) 0.0220(13) 0.0078(11) -0.0021(11) 0.0092(12)
C39 0.0327(16) 0.043(2) 0.0250(15) 0.0020(14) 0.0067(12) 0.0060(15)
C40 0.0347(17) 0.038(2) 0.0370(18) 0.0082(15) -0.0012(14) 0.0160(15)
C41 0.0358(17) 0.033(2) 0.0405(18) 0.0116(14) 0.0044(14) 0.0215(14)
C42 0.064(3) 0.050(3) 0.0230(15) 0.0124(15) 0.0013(16) 0.032(2)
C43 0.053(2) 0.031(2) 0.045(2) 0.0203(15) 0.0184(17) 0.0212(16)
C44 0.050(2) 0.0311(19) 0.0419(18) 0.0202(15) 0.0186(16) 0.0143(16)
C45 0.050(2) 0.030(2) 0.0302(17) 0.0013(14) 0.0074(15) -0.0021(17)
C46 0.0373(17) 0.035(2) 0.0307(16) 0.0097(14) 0.0071(13) 0.0089(15)
C47 0.0342(16) 0.041(2) 0.0337(16) 0.0158(14) 0.0105(13) 0.0148(15)
C48 0.0353(16) 0.040(2) 0.0237(14) 0.0116(13) 0.0046(12) 0.0103(15)
C49 0.0428(19) 0.045(2) 0.0219(14) 0.0101(14) 0.0040(13) 0.0154(16)
C50 0.065(3) 0.054(3) 0.0292(17) 0.0180(16) 0.0188(17) 0.033(2)
C51 0.094(4) 0.055(3) 0.044(2) 0.025(2) 0.041(2) 0.025(3)
C52 0.066(3) 0.043(3) 0.046(2) 0.0192(18) 0.028(2) 0.013(2)
C53 0.084(3) 0.069(4) 0.0319(19) 0.0204(19) 0.029(2) 0.041(3)
C54 0.113(5) 0.103(5) 0.0243(19) 0.018(2) 0.025(2) 0.051(4)
C55 0.132(6) 0.070(4) 0.033(2) 0.027(2) 0.014(3) 0.050(4)
C56 0.134(5) 0.082(4) 0.0262(18) 0.026(2) 0.010(2) 0.067(4)
C57 0.177(6) 0.103(4) 0.0239(18) 0.018(2) 0.020(3) 0.115(4)
C58 0.095(3) 0.136(5) 0.034(2) 0.036(3) 0.016(2) 0.093(4)
C59 0.078(3) 0.150(6) 0.032(2) 0.027(3) 0.004(2) 0.083(4)
C60 0.088(4) 0.161(8) 0.024(2) -0.023(3) -0.015(2) 0.065(5)
C61 0.058(3) 0.066(3) 0.0303(19) -0.0075(19) -0.0105(18) 0.032(2)
C62 0.046(2) 0.045(2) 0.0258(16) 0.0020(15) -0.0056(14) 0.0201(18)
C63 0.0390(18) 0.041(2) 0.0278(16) 0.0047(14) -0.0009(14) 0.0149(16)
C64 0.0353(17) 0.0304(18) 0.0268(15) 0.0076(12) -0.0003(12) 0.0070(14)
C65 0.0360(16) 0.0262(17) 0.0263(14) 0.0084(12) 0.0007(12) 0.0059(13)
C66 0.0350(18) 0.046(2) 0.0294(17) 0.0036(15) -0.0005(14) 0.0101(16)
C67 0.041(2) 0.048(3) 0.0330(18) -0.0001(17) -0.0085(15) 0.0141(18)
C68 0.0351(16) 0.0299(18) 0.0254(14) 0.0083(12) 0.0035(12) 0.0037(14)
C69 0.069(3) 0.061(3) 0.0239(15) 0.0106(16) 0.0011(16) 0.051(2)
C70 0.071(3) 0.070(3) 0.0207(15) 0.0061(16) -0.0046(16) 0.055(2)
C71 0.0484(19) 0.053(2) 0.0216(14) 0.0090(14) 0.0032(13) 0.0372(18)
C72 0.050(2) 0.057(3) 0.0197(14) 0.0105(14) 0.0000(13) 0.0356(19)
C73 0.057(2) 0.057(3) 0.0223(15) 0.0059(15) -0.0041(15) 0.040(2)
C74 0.183(5) 0.142(5) 0.026(2) -0.018(2) -0.029(3) 0.145(5)
C75 0.183(5) 0.142(6) 0.028(2) -0.019(3) -0.033(3) 0.144(5)
C76 0.048(2) 0.048(2) 0.0245(15) 0.0080(14) -0.0022(14) 0.0334(18)
S1X 0.0240(3) 0.0449(5) 0.0356(4) 0.0189(4) 0.0059(3) 0.0130(3)
O1X 0.0369(14) 0.057(2) 0.0375(14) 0.0162(13) 0.0108(11) 0.0124(13)
C1X 0.0396(19) 0.063(3) 0.048(2) 0.026(2) 0.0220(17) 0.0184(19)
F1X 0.0368(12) 0.076(2) 0.0678(18) 0.0289(15) 0.0161(12) 0.0306(13)
O2X 0.0320(13) 0.056(2) 0.0498(17) 0.0185(14) 0.0019(12) 0.0081(13)
F2X 0.082(2) 0.122(4) 0.0504(17) 0.0246(18) 0.0377(16) 0.040(2)
O3X 0.0482(17) 0.060(2) 0.0587(19) 0.0362(16) 0.0007(14) 0.0192(15)
F3X 0.0384(14) 0.080(3) 0.111(3) 0.042(2) 0.0293(16) 0.0083(15)
S1Z 0.243(3) 0.0478(16) 0.170(2) 0.0241(15) 0.159(2) 0.0234(19)
O1Z 0.162(6) 0.086(5) 0.065(3) 0.024(3) 0.008(4) 0.076(4)
O2Z 0.180(6) 0.138(7) 0.053(3) 0.025(3) 0.056(4) 0.101(5)
O3Z 0.101(5) 0.103(7) 0.433(17) 0.130(9) 0.126(8) 0.017(5)
C1Z 0.534(11) 0.098(8) 0.389(16) -0.116(8) -0.413(12) 0.199(9)
F1Z 0.121(5) 0.168(8) 0.133(6) 0.063(6) 0.031(5) -0.038(5)
F2Z 0.217(7) 0.118(6) 0.063(3) 0.028(3) 0.064(4) 0.068(5)
F3Z 0.185(6) 0.080(4) 0.131(5) 0.030(4) -0.070(5) 0.060(4)
C1T 0.082(5) 0.062(5) 0.217(12) 0.062(6) -0.020(6) 0.004(4)
S1T 0.0580(18) 0.0433(18) 0.089(3) 0.0067(17) 0.0251(17) 0.0085(13)
O1T 0.067(6) 0.101(10) 0.196(13) 0.074(9) -0.078(7) -0.032(6)
O2T 0.363(18) 0.101(12) 0.47(3) -0.143(14) -0.375(18) 0.109(13)
O3T 0.234(16) 0.163(12) 0.065(6) 0.071(6) 0.037(7) 0.126(11)
F1T 0.039(3) 0.032(3) 0.115(6) -0.004(3) -0.035(3) 0.002(2)
F2T 0.084(7) 1.21(7) 0.39(2) -0.53(3) -0.149(10) 0.243(19)
F3T 0.188(13) 0.252(15) 0.146(9) 0.150(10) -0.046(9) 0.021(12)
S1T' 0.059(2) 0.0436(16) 0.0441(13) 0.0250(12) -0.0075(14) 0.0023(14)
O1T' 0.199(15) 0.103(12) 0.152(12) -0.062(10) 0.126(11) -0.039(11)
O2T' 0.045(4) 0.115(9) 0.164(11) -0.084(8) 0.047(6) -0.044(5)
O3T' 0.059(6) 0.114(9) 0.230(15) 0.126(10) -0.043(8) -0.006(6)
F2T' 0.035(3) 0.053(5) 0.324(19) -0.074(8) 0.037(6) 0.003(3)
F3T' 0.081(6) 0.195(11) 0.160(9) 0.133(8) -0.029(6) -0.053(7)
S1V 0.1185(18) 0.111(2) 0.1001(15) 0.0525(13) 0.0419(13) 0.0395(14)
O1V 0.109(4) 0.398(15) 0.219(8) -0.170(9) 0.109(5) -0.150(7)
F1V 0.064(3) 0.415(10) 0.480(12) 0.385(9) 0.054(5) 0.055(5)
C1V 0.100(6) 0.142(9) 0.128(7) 0.070(6) -0.006(5) 0.059(6)
O2V 0.137(6) 0.201(9) 0.097(4) 0.079(5) -0.030(4) -0.044(6)
F2V 0.166(7) 0.350(15) 0.107(5) 0.067(6) 0.002(5) 0.116(8)
F3V 0.238(10) 0.152(6) 0.308(10) 0.174(6) 0.034(8) -0.011(7)
O3V 0.313(10) 0.384(19) 0.295(14) 0.052(12) 0.178(11) 0.267(12)
O1W 0.059(2) 0.068(3) 0.049(2) -0.0055(18) 0.0105(16) 0.0028(19)
O2W 0.139(4) 0.054(3) 0.0302(16) 0.0076(15) 0.013(2) 0.013(3)
C1A 0.049(5) 0.132(7) 0.162(9) 0.136(6) 0.055(5) 0.052(5)
N1A 0.074(6) 0.176(8) 0.256(12) 0.199(8) -0.099(7) -0.089(6)
C2A 0.44(2) 0.046(5) 0.046(4) 0.037(3) 0.136(7) 0.133(9)
N1E 0.156(7) 0.072(4) 0.069(4) 0.031(3) 0.017(4) 0.009(4)
C1E 0.101(6) 0.55(2) 0.212(10) 0.286(12) 0.089(6) 0.164(10)
C2E 0.34(2) 0.131(17) 0.48(4) -0.068(19) -0.21(3) 0.146(16)
N1C 0.083(5) 0.159(9) 0.106(6) 0.022(5) -0.045(4) -0.022(5)
C1C 0.060(4) 0.153(10) 0.078(5) 0.022(5) -0.008(4) -0.001(5)
C2C 0.201(10) 0.274(17) 0.168(11) -0.095(11) -0.084(9) 0.189(11)
N1B 0.145(6) 0.151(9) 0.480(17) 0.201(9) 0.205(8) 0.098(6)
C1B 0.097(6) 0.104(8) 0.42(2) 0.141(10) 0.139(9) 0.050(5)
C2B 0.087(6) 0.061(7) 0.39(2) 0.052(10) 0.077(10) 0.013(5)
C1D 0.072(8) 0.023(7) 0.29(3) 0.049(11) 0.131(12) 0.016(6)
N1D 0.028(4) 0.046(7) 0.108(9) 0.047(6) 0.035(5) 0.012(4)
C2D 0.24(2) 0.27(2) 0.057(7) 0.113(10) 0.107(9) 0.210(17)
C1F 0.221(9) 0.61(2) 0.261(10) 0.342(12) 0.195(8) 0.298(12)
N1F 0.215(13) 0.225(18) 0.124(9) 0.002(9) -0.062(9) 0.033(12)
C2F 0.156(13) 0.109(12) 0.31(2) 0.092(12) -0.003(14) 0.006(10)

loop_
_atom_type_symbol
_atom_type_description
_atom_type_scat_dispersion_real
_atom_type_scat_dispersion_imag
_atom_type_scat_source
C C 0.0033 0.0016 'International Tables Vol C Tables 4.2.6.8 and 6.1.1.4'
H H 0.0000 0.0000 'International Tables Vol C Tables 4.2.6.8 and 6.1.1.4'
N N 0.0061 0.0033 'International Tables Vol C Tables 4.2.6.8 and 6.1.1.4'
O O 0.0106 0.0060 'International Tables Vol C Tables 4.2.6.8 and 6.1.1.4'
Cu Cu 0.3201 1.2651 'International Tables Vol C Tables 4.2.6.8 and 6.1.1.4'
S S 0.1246 0.1234 'International Tables Vol C Tables 4.2.6.8 and 6.1.1.4'
F F 0.0171 0.0103 'International Tables Vol C Tables 4.2.6.8 and 6.1.1.4'

loop_
_geom_angle_atom_site_label_1
_geom_angle_atom_site_label_2
_geom_angle_atom_site_label_3
_geom_angle
_geom_angle_site_symmetry_1
O8 Cu1 N2 165.62(11) .
O8 Cu1 N1 96.94(14) .
N2 Cu1 N1 85.26(13) .
O8 Cu1 N3 97.05(14) .
N2 Cu1 N3 84.46(13) .
N1 Cu1 N3 160.76(13) .
C2 N1 C1 109.2(3) .
C2 N1 C30 110.0(3) .
C1 N1 C30 107.5(3) .
C2 N1 Cu1 108.2(3) .
C1 N1 Cu1 103.6(3) .
C30 N1 Cu1 118.0(3) .
C31 O1 Cu2 113.4(2) .
O1 Cu2 N5 165.97(11) .
O1 Cu2 N4 98.94(13) .
N5 Cu2 N4 84.67(12) .
O1 Cu2 N6 95.20(13) .
N5 Cu2 N6 84.56(13) .
N4 Cu2 N6 161.25(11) .
C5 N2 C3 112.0(3) .
C5 N2 C4 110.4(3) .
C3 N2 C4 110.9(3) .
C5 N2 Cu1 108.6(2) .
C3 N2 Cu1 109.0(2) .
C4 N2 Cu1 105.7(2) .
N1 C2 C3 109.4(3) .
O4 Cu3 N8 165.07(11) .
O4 Cu3 N7 98.30(12) .
N8 Cu3 N7 85.72(14) .
O4 Cu3 N9 95.30(12) .
N8 Cu3 N9 84.75(14) .
N7 Cu3 N9 160.33(13) .
C6 N3 C7 107.6(4) .
C6 N3 C8 111.6(3) .
C7 N3 C8 107.3(3) .
C6 N3 Cu1 108.3(2) .
C7 N3 Cu1 105.9(3) .
C8 N3 Cu1 115.7(3) .
N2 C3 C2 108.4(3) .
C16 N4 C15 107.2(3) .
C16 N4 C17 107.8(3) .
C15 N4 C17 110.0(3) .
C16 N4 Cu2 107.1(3) .
C15 N4 Cu2 116.9(2) .
C17 N4 Cu2 107.4(2) .
C38 O4 Cu3 119.3(2) .
O5 Cu4 N11 165.59(14) .
O5 Cu4 N12 99.11(18) .
N11 Cu4 N12 84.6(2) .
O5 Cu4 N10 94.79(17) .
N11 Cu4 N10 84.9(2) .
N12 Cu4 N10 161.70(15) .
N2 C5 C6 108.3(3) .
C19 N5 C18 109.9(3) .
C19 N5 C20 109.9(3) .
C18 N5 C20 111.9(2) .
C19 N5 Cu2 106.79(19) .
C18 N5 Cu2 109.5(2) .
C20 N5 Cu2 108.7(2) .
C69 O5 Cu4 112.7(2) .
N3 C6 C5 109.4(4) .
C21 N6 C22 108.1(3) .
C21 N6 C23 111.1(3) .
C22 N6 C23 107.8(3) .
C21 N6 Cu2 108.4(2) .
C22 N6 Cu2 104.2(2) .
C23 N6 Cu2 116.7(2) .
C39 N7 C68 107.2(3) .
C39 N7 C40 108.5(3) .
C68 N7 C40 111.5(3) .
C39 N7 Cu3 105.0(2) .
C68 N7 Cu3 117.0(2) .
C40 N7 Cu3 107.3(3) .
N3 C8 C9 114.9(3) .
C42 N8 C41 110.4(3) .
C42 N8 C43 110.8(4) .
C41 N8 C43 111.8(3) .
C42 N8 Cu3 107.7(2) .
C41 N8 Cu3 107.9(2) .
C43 N8 Cu3 108.1(2) .
C76 O8 Cu1 119.1(2) .
C10 C9 C14 118.3(3) .
C10 C9 C8 121.7(4) .
C14 C9 C8 119.9(4) .
C44 N9 C45 109.2(3) .
C44 N9 C46 110.7(3) .
C45 N9 C46 107.7(3) .
C44 N9 Cu3 108.1(2) .
C45 N9 Cu3 104.3(2) .
C46 N9 Cu3 116.6(3) .
C9 C10 C11 121.1(4) .
C55 N10 C53 111.5(5) .
C55 N10 C54 108.9(4) .
C53 N10 C54 107.3(4) .
C55 N10 Cu4 106.4(4) .
C53 N10 Cu4 117.6(3) .
C54 N10 Cu4 104.7(4) .
C10 C11 C12 120.3(4) .
C56 N11 C57 109.3(6) .
C56 N11 C58 111.8(4) .
C57 N11 C58 111.8(5) .
C56 N11 Cu4 109.4(4) .
C57 N11 Cu4 106.9(3) .
C58 N11 Cu4 107.6(4) .
C11 C12 C13 118.9(4) .
C11 C12 C15 122.0(4) .
C13 C12 C15 119.0(4) .
C59 N12 C60 107.6(4) .
C59 N12 C61 110.2(4) .
C60 N12 C61 106.7(6) .
C59 N12 Cu4 108.1(5) .
C60 N12 Cu4 106.5(4) .
C61 N12 Cu4 117.3(3) .
C14 C13 C12 120.4(4) .
C13 C14 C9 121.0(4) .
N4 C15 C12 115.5(3) .
N4 C17 C18 108.7(3) .
N5 C18 C17 107.9(3) .
N5 C20 C21 108.2(3) .
N6 C21 C20 110.1(3) .
N6 C23 C24 113.9(3) .
C29 C24 C25 118.6(3) .
C29 C24 C23 120.8(4) .
C25 C24 C23 120.5(4) .
C24 C25 C26 120.1(4) .
C25 C26 C27 121.3(4) .
C28 C27 C26 117.8(3) .
C28 C27 C30 120.3(4) .
C26 C27 C30 121.7(4) .
C29 C28 C27 121.1(4) .
C28 C29 C24 121.1(4) .
N1 C30 C27 115.2(3) .
O2 C31 O1 123.9(3) .
O2 C31 C32 119.7(3) .
O1 C31 C32 116.3(3) .
C33 C32 C37 119.5(3) .
C33 C32 C31 122.4(3) .
C37 C32 C31 118.1(3) .
C32 C33 C34 120.1(3) .
C35 C34 C33 120.4(3) .
C34 C35 C36 118.8(3) .
C34 C35 C38 122.7(3) .
C36 C35 C38 118.5(3) .
C37 C36 C35 121.0(3) .
C36 C37 C32 120.1(3) .
O3 C38 O4 124.0(3) .
O3 C38 C35 119.8(3) .
O4 C38 C35 116.2(3) .
N7 C40 C41 109.2(3) .
N8 C41 C40 108.6(3) .
N8 C43 C44 107.9(3) .
N9 C44 C43 109.3(3) .
N9 C46 C47 115.0(3) .
C48 C47 C52 117.4(4) .
C48 C47 C46 121.3(4) .
C52 C47 C46 121.2(4) .
C47 C48 C49 121.4(4) .
C48 C49 C50 119.2(4) .
C51 C50 C49 119.7(4) .
C51 C50 C53 120.3(4) .
C49 C50 C53 120.0(5) .
C50 C51 C52 120.8(5) .
C51 C52 C47 121.5(5) .
N10 C53 C50 115.7(4) .
N10 C55 C56 112.0(6) .
N11 C56 C55 107.3(4) .
N11 C58 C59 108.6(4) .
N12 C59 C58 108.2(5) .
C62 C61 N12 113.8(5) .
C67 C62 C63 118.6(4) .
C67 C62 C61 119.5(4) .
C63 C62 C61 121.7(4) .
C64 C63 C62 121.0(4) .
C63 C64 C65 120.5(3) .
C66 C65 C64 118.4(3) .
C66 C65 C68 119.4(3) .
C64 C65 C68 122.1(3) .
C65 C66 C67 121.3(4) .
C66 C67 C62 120.1(4) .
N7 C68 C65 114.8(3) .
O6 C69 O5 123.3(4) .
O6 C69 C70 119.7(4) .
O5 C69 C70 116.9(3) .
C71 C70 C75 118.6(4) .
C71 C70 C69 122.5(4) .
C75 C70 C69 118.9(4) .
C70 C71 C72 120.6(4) .
C73 C72 C71 120.6(3) .
C74 C73 C72 118.7(4) .
C74 C73 C76 118.3(4) .
C72 C73 C76 123.1(3) .
C73 C74 C75 121.1(5) .
C74 C75 C70 120.3(4) .
O7 C76 O8 124.6(3) .
O7 C76 C73 119.8(3) .
O8 C76 C73 115.7(3) .
O1X S1X O3X 115.8(2) .
O1X S1X O2X 114.1(2) .
O3X S1X O2X 115.0(2) .
O1X S1X C1X 103.0(2) .
O3X S1X C1X 104.3(2) .
O2X S1X C1X 102.1(2) .
F2X C1X F3X 108.5(4) .
F2X C1X F1X 106.6(4) .
F3X C1X F1X 108.2(4) .
F2X C1X S1X 112.1(3) .
F3X C1X S1X 111.1(4) .
F1X C1X S1X 110.2(3) .
O2Z S1Z O3Z 109.0(7) .
O2Z S1Z C1Z 113.9(7) .
O3Z S1Z C1Z 102.7(9) .
O2Z S1Z O1Z 114.9(5) .
O3Z S1Z O1Z 108.5(6) .
C1Z S1Z O1Z 107.0(7) .
F3Z C1Z F2Z 106.9(12) .
F3Z C1Z S1Z 119.6(16) .
F2Z C1Z S1Z 124.8(10) .
F3Z C1Z F1Z 97.2(12) .
F2Z C1Z F1Z 89.2(14) .
S1Z C1Z F1Z 111.3(8) .
O3Z' S1Z' O2Z' 89.8(16) .
O3Z' S1Z' O1Z' 126.2(16) .
O2Z' S1Z' O1Z' 50.2(11) .
O3Z' S1Z' C1Z' 38.7(14) .
O2Z' S1Z' C1Z' 57.8(11) .
O1Z' S1Z' C1Z' 87.7(11) .
O3Z' S1Z' F2Z' 38.9(14) .
O2Z' S1Z' F2Z' 103.3(10) .
O1Z' S1Z' F2Z' 109.1(9) .
C1Z' S1Z' F2Z' 47.3(9) .
O2Z' O1Z' S1Z' 52.2(10) .
F1Z' O2Z' O1Z' 100.1(17) .
F1Z' O2Z' S1Z' 131.5(16) .
O1Z' O2Z' S1Z' 77.6(14) .
F1Z' O2Z' C1Z' 61.9(13) .
O1Z' O2Z' C1Z' 112.0(17) .
S1Z' O2Z' C1Z' 74.1(12) .
S1Z' O3Z' C1Z' 108(2) .
S1Z' O3Z' F3Z' 142(2) .
C1Z' O3Z' F3Z' 80(2) .
S1Z' O3Z' F2Z' 111(2) .
C1Z' O3Z' F2Z' 74.2(18) .
F3Z' O3Z' F2Z' 106.6(18) .
O3Z' C1Z' F2Z' 56.7(16) .
O3Z' C1Z' F1Z' 127(2) .
F2Z' C1Z' F1Z' 144(2) .
O3Z' C1Z' F3Z' 51.0(15) .
F2Z' C1Z' F3Z' 83.3(14) .
F1Z' C1Z' F3Z' 128(2) .
O3Z' C1Z' O2Z' 75.8(17) .
F2Z' C1Z' O2Z' 117.1(19) .
F1Z' C1Z' O2Z' 51.0(12) .
F3Z' C1Z' O2Z' 97.9(16) .
O3Z' C1Z' S1Z' 33.0(12) .
F2Z' C1Z' S1Z' 71.3(12) .
F1Z' C1Z' S1Z' 96.8(16) .
F3Z' C1Z' S1Z' 78.7(12) .
O2Z' C1Z' S1Z' 48.1(10) .
O2Z' F1Z' C1Z' 67.2(15) .
O3Z' F2Z' C1Z' 49.1(14) .
O3Z' F2Z' S1Z' 29.6(10) .
C1Z' F2Z' S1Z' 61.4(11) .
O3Z' F3Z' C1Z' 49.0(15) .
F1T C1T F3T 125.5(11) .
F1T C1T F2T 122.7(12) .
F3T C1T F2T 101.7(14) .
F1T C1T F2T' 92.5(8) .
F3T C1T F2T' 104.1(13) .
F2T C1T F2T' 41.1(14) .
F1T C1T F1T' 50(3) .
F3T C1T F1T' 160(3) .
F2T C1T F1T' 95(3) .
F2T' C1T F1T' 95(3) .
F1T C1T F3T' 85.5(7) .
F3T C1T F3T' 62.8(9) .
F2T C1T F3T' 150.1(13) .
F2T' C1T F3T' 160.9(11) .
F1T' C1T F3T' 98(3) .
F1T C1T S1T 118.6(7) .
F3T C1T S1T 102.6(10) .
F2T C1T S1T 72.8(14) .
F2T' C1T S1T 111.9(8) .
F1T' C1T S1T 72(3) .
F3T' C1T S1T 85.4(7) .
F1T C1T S1T' 117.0(8) .
F3T C1T S1T' 110.8(10) .
F2T C1T S1T' 62.0(15) .
F2T' C1T S1T' 99.7(8) .
F1T' C1T S1T' 68(3) .
F3T' C1T S1T' 98.1(7) .
S1T C1T S1T' 12.9(3) .
O2T S1T O3T 161.5(16) .
O2T S1T O1T 86.7(12) .
O3T S1T O1T 103.0(9) .
O2T S1T C1T 98.8(10) .
O3T S1T C1T 92.8(8) .
O1T S1T C1T 109.6(7) .
O2T S1T F2T 88.1(10) .
O3T S1T F2T 89.8(10) .
O1T S1T F2T 153.5(14) .
C1T S1T F2T 45.7(10) .
C1T F2T S1T 61.5(7) .
O2T' S1T' O3T' 121.9(11) .
O2T' S1T' O1T' 101.9(8) .
O3T' S1T' O1T' 83.7(12) .
O2T' S1T' C1T 122.7(10) .
O3T' S1T' C1T 114.6(7) .
O1T' S1T' C1T 75.0(8) .
O2T' S1T' F1T' 162(2) .
O3T' S1T' F1T' 71.5(18) .
O1T' S1T' F1T' 92(2) .
C1T S1T' F1T' 48.9(14) .
F3T' O1T' S1T' 104.3(10) .
C1T F1T' S1T' 64(2) .
O1T' F3T' C1T 80.3(7) .
O1V S1V O3V 103.2(11) .
O1V S1V O2V 135.4(9) .
O3V S1V O2V 114.8(8) .
O1V S1V C1V 97.9(7) .
O3V S1V C1V 100.4(8) .
O2V S1V C1V 97.1(5) .
F2V C1V F1V 111.3(12) .
F2V C1V F3V 108.1(10) .
F1V C1V F3V 100.3(11) .
F2V C1V S1V 111.3(9) .
F1V C1V S1V 110.5(8) .
F3V C1V S1V 114.9(10) .
N1A C1A C2A 176.9(12) .
N1E C1E C2E 136(2) .
N1C C1C C2C 175.3(14) .
N1B C1B C2B 179.0(12) .
N1D C1D C2D 169.6(18) .
N1F C1F C2F 140(2) .
N1G C1G C2G 151(3) .
C2G C2G C1G 102(3) 2_453

loop_
_geom_bond_atom_site_label_1
_geom_bond_atom_site_label_2
_geom_bond_distance
_geom_bond_site_symmetry_2
Cu1 O8 1.916(3) .
Cu1 N2 1.995(3) .
Cu1 N1 2.059(4) .
Cu1 N3 2.072(4) .
C1 N1 1.497(5) .
N1 C2 1.492(5) .
N1 C30 1.502(6) .
O1 C31 1.286(4) .
O1 Cu2 1.924(2) .
Cu2 N5 1.986(3) .
Cu2 N4 2.079(3) .
Cu2 N6 2.088(3) .
N2 C5 1.475(6) .
N2 C3 1.482(5) .
N2 C4 1.484(5) .
C2 C3 1.523(6) .
O2 C31 1.231(4) .
Cu3 O4 1.923(2) .
Cu3 N8 2.001(3) .
Cu3 N7 2.058(3) .
Cu3 N9 2.073(3) .
N3 C6 1.494(6) .
N3 C7 1.497(5) .
N3 C8 1.505(5) .
O3 C38 1.238(4) .
N4 C16 1.496(5) .
N4 C15 1.504(5) .
N4 C17 1.508(5) .
O4 C38 1.296(4) .
Cu4 O5 1.924(3) .
Cu4 N11 1.993(4) .
Cu4 N12 2.085(6) .
Cu4 N10 2.093(6) .
C5 C6 1.509(6) .
N5 C19 1.480(4) .
N5 C18 1.483(4) .
N5 C20 1.500(4) .
O5 C69 1.290(5) .
N6 C21 1.489(5) .
N6 C22 1.494(5) .
N6 C23 1.505(5) .
O6 C69 1.231(5) .
N7 C39 1.491(4) .
N7 C68 1.498(5) .
N7 C40 1.504(5) .
O7 C76 1.228(5) .
C8 C9 1.509(5) .
N8 C42 1.478(5) .
N8 C41 1.485(5) .
N8 C43 1.486(6) .
O8 C76 1.289(4) .
C9 C10 1.393(6) .
C9 C14 1.406(6) .
N9 C44 1.497(5) .
N9 C45 1.498(5) .
N9 C46 1.502(5) .
C10 C11 1.395(5) .
N10 C55 1.485(8) .
N10 C53 1.493(7) .
N10 C54 1.506(6) .
C11 C12 1.399(6) .
N11 C56 1.475(9) .
N11 C57 1.490(6) .
N11 C58 1.491(9) .
C12 C13 1.401(6) .
C12 C15 1.515(5) .
N12 C59 1.485(7) .
N12 C60 1.500(7) .
N12 C61 1.526(9) .
C13 C14 1.387(6) .
C17 C18 1.510(5) .
C20 C21 1.510(6) .
C23 C24 1.519(5) .
C24 C29 1.391(6) .
C24 C25 1.394(5) .
C25 C26 1.396(5) .
C26 C27 1.400(6) .
C27 C28 1.390(6) .
C27 C30 1.515(5) .
C28 C29 1.386(6) .
C31 C32 1.505(5) .
C32 C33 1.392(5) .
C32 C37 1.396(5) .
C33 C34 1.399(5) .
C34 C35 1.394(5) .
C35 C36 1.394(5) .
C35 C38 1.503(5) .
C36 C37 1.385(5) .
C40 C41 1.510(7) .
C43 C44 1.516(6) .
C46 C47 1.519(5) .
C47 C48 1.388(6) .
C47 C52 1.401(6) .
C48 C49 1.400(5) .
C49 C50 1.402(6) .
C50 C51 1.365(8) .
C50 C53 1.526(6) .
C51 C52 1.376(7) .
C55 C56 1.513(10) .
C58 C59 1.505(12) .
C61 C62 1.510(6) .
C62 C67 1.394(6) .
C62 C63 1.395(5) .
C63 C64 1.387(5) .
C64 C65 1.393(6) .
C65 C66 1.390(5) .
C65 C68 1.519(5) .
C66 C67 1.392(6) .
C69 C70 1.505(6) .
C70 C71 1.376(5) .
C70 C75 1.385(7) .
C71 C72 1.391(5) .
C72 C73 1.377(6) .
C73 C74 1.371(6) .
C73 C76 1.508(5) .
C74 C75 1.384(7) .
S1X O1X 1.430(3) .
S1X O3X 1.434(3) .
S1X O2X 1.459(4) .
S1X C1X 1.825(4) .
C1X F2X 1.320(6) .
C1X F3X 1.330(7) .
C1X F1X 1.344(6) .
S1Z O2Z 1.408(7) .
S1Z O3Z 1.442(10) .
S1Z C1Z 1.45(2) .
S1Z O1Z 1.518(8) .
C1Z F3Z 1.341(11) .
C1Z F2Z 1.378(19) .
C1Z F1Z 1.55(2) .
S1Z' O3Z' 1.09(2) .
S1Z' O2Z' 1.48(2) .
S1Z' O1Z' 1.83(2) .
S1Z' C1Z' 1.91(3) .
S1Z' F2Z' 2.060(19) .
O1Z' O2Z' 1.44(3) .
O2Z' F1Z' 1.42(3) .
O2Z' C1Z' 1.68(3) .
O3Z' C1Z' 1.26(3) .
O3Z' F3Z' 1.29(3) .
O3Z' F2Z' 1.39(3) .
C1Z' F2Z' 1.60(3) .
C1Z' F1Z' 1.61(3) .
C1Z' F3Z' 1.64(3) .
C1T F1T 1.354(11) .
C1T F3T 1.357(15) .
C1T F2T 1.37(2) .
C1T F2T' 1.433(12) .
C1T F1T' 1.46(3) .
C1T F3T' 1.575(15) .
C1T S1T 1.678(10) .
C1T S1T' 1.729(10) .
S1T O2T 1.418(17) .
S1T O3T 1.543(11) .
S1T O1T 1.554(15) .
S1T F2T 1.82(2) .
S1T' O2T' 1.266(10) .
S1T' O3T' 1.386(10) .
S1T' O1T' 1.597(14) .
S1T' F1T' 1.79(7) .
O1T' F3T' 1.57(2) .
S1V O1V 1.093(11) .
S1V O3V 1.456(12) .
S1V O2V 1.533(7) .
S1V C1V 1.729(13) .
F1V C1V 1.295(12) .
C1V F2V 1.269(12) .
C1V F3V 1.300(15) .
C1A N1A 1.30(2) .
C1A C2A 1.43(2) .
N1E C1E 0.957(12) .
C1E C2E 1.59(3) .
N1C C1C 1.103(14) .
C1C C2C 1.469(17) .
N1B C1B 1.26(2) .
C1B C2B 1.50(2) .
C1D N1D 1.153(16) .
C1D C2D 1.533(17) .
C1F N1F 1.35(2) .
C1F C2F 1.43(2) .
N1G C1G 1.181(17) .
C1G C2G 1.578(18) .
C2G C2G 1.38(5) 2_453

loop_
_geom_torsion_atom_site_label_1
_geom_torsion_atom_site_label_2
_geom_torsion_atom_site_label_3
_geom_torsion_atom_site_label_4
_geom_torsion
_geom_torsion_site_symmetry_4
O8 Cu1 N1 C2 158.3(2) .
N2 Cu1 N1 C2 -7.5(2) .
N3 Cu1 N1 C2 -65.3(4) .
O8 Cu1 N1 C1 -85.9(3) .
N2 Cu1 N1 C1 108.4(3) .
N3 Cu1 N1 C1 50.5(5) .
O8 Cu1 N1 C30 32.7(3) .
N2 Cu1 N1 C30 -133.0(3) .
N3 Cu1 N1 C30 169.1(3) .
C31 O1 Cu2 N5 -176.5(5) .
C31 O1 Cu2 N4 79.5(3) .
C31 O1 Cu2 N6 -88.2(3) .
O8 Cu1 N2 C5 119.2(5) .
N1 Cu1 N2 C5 -141.3(2) .
N3 Cu1 N2 C5 22.4(2) .
O8 Cu1 N2 C3 -118.6(5) .
N1 Cu1 N2 C3 -19.1(2) .
N3 Cu1 N2 C3 144.6(2) .
O8 Cu1 N2 C4 0.6(7) .
N1 Cu1 N2 C4 100.1(3) .
N3 Cu1 N2 C4 -96.1(3) .
C1 N1 C2 C3 -80.1(4) .
C30 N1 C2 C3 162.2(3) .
Cu1 N1 C2 C3 32.0(4) .
O8 Cu1 N3 C6 -161.2(2) .
N2 Cu1 N3 C6 4.4(3) .
N1 Cu1 N3 C6 62.4(5) .
O8 Cu1 N3 C7 83.6(3) .
N2 Cu1 N3 C7 -110.7(3) .
N1 Cu1 N3 C7 -52.7(5) .
O8 Cu1 N3 C8 -35.1(3) .
N2 Cu1 N3 C8 130.5(3) .
N1 Cu1 N3 C8 -171.5(3) .
C5 N2 C3 C2 161.7(3) .
C4 N2 C3 C2 -74.4(4) .
Cu1 N2 C3 C2 41.6(3) .
N1 C2 C3 N2 -48.9(4) .
O1 Cu2 N4 C16 -86.3(2) .
N5 Cu2 N4 C16 107.4(2) .
N6 Cu2 N4 C16 52.2(5) .
O1 Cu2 N4 C15 33.9(3) .
N5 Cu2 N4 C15 -132.4(3) .
N6 Cu2 N4 C15 172.4(3) .
O1 Cu2 N4 C17 158.1(2) .
N5 Cu2 N4 C17 -8.2(2) .
N6 Cu2 N4 C17 -63.4(5) .
N8 Cu3 O4 C38 172.9(5) .
N7 Cu3 O4 C38 -82.3(3) .
N9 Cu3 O4 C38 83.5(3) .
C3 N2 C5 C6 -165.2(3) .
C4 N2 C5 C6 70.6(4) .
Cu1 N2 C5 C6 -44.9(4) .
O1 Cu2 N5 C19 -6.2(6) .
N4 Cu2 N5 C19 99.5(2) .
N6 Cu2 N5 C19 -95.9(2) .
O1 Cu2 N5 C18 -125.1(5) .
N4 Cu2 N5 C18 -19.4(2) .
N6 Cu2 N5 C18 145.2(2) .
O1 Cu2 N5 C20 112.3(5) .
N4 Cu2 N5 C20 -142.0(2) .
N6 Cu2 N5 C20 22.6(2) .
N11 Cu4 O5 C69 -176.1(9) .
N12 Cu4 O5 C69 80.2(4) .
N10 Cu4 O5 C69 -87.9(4) .
C7 N3 C6 C5 84.2(4) .
C8 N3 C6 C5 -158.3(3) .
Cu1 N3 C6 C5 -29.8(4) .
N2 C5 C6 N3 49.5(4) .
O1 Cu2 N6 C21 -162.7(2) .
N5 Cu2 N6 C21 3.2(2) .
N4 Cu2 N6 C21 58.4(5) .
O1 Cu2 N6 C22 82.4(2) .
N5 Cu2 N6 C22 -111.7(2) .
N4 Cu2 N6 C22 -56.5(5) .
O1 Cu2 N6 C23 -36.3(3) .
N5 Cu2 N6 C23 129.6(3) .
N4 Cu2 N6 C23 -175.3(3) .
O4 Cu3 N7 C39 87.2(3) .
N8 Cu3 N7 C39 -107.3(3) .
N9 Cu3 N7 C39 -46.1(5) .
O4 Cu3 N7 C68 -31.5(2) .
N8 Cu3 N7 C68 134.1(2) .
N9 Cu3 N7 C68 -164.7(3) .
O4 Cu3 N7 C40 -157.5(2) .
N8 Cu3 N7 C40 8.0(2) .
N9 Cu3 N7 C40 69.2(4) .
C6 N3 C8 C9 60.2(5) .
C7 N3 C8 C9 177.9(4) .
Cu1 N3 C8 C9 -64.2(4) .
O4 Cu3 N8 C42 6.3(7) .
N7 Cu3 N8 C42 -100.1(3) .
N9 Cu3 N8 C42 97.2(3) .
O4 Cu3 N8 C41 125.5(5) .
N7 Cu3 N8 C41 19.1(2) .
N9 Cu3 N8 C41 -143.7(3) .
O4 Cu3 N8 C43 -113.5(5) .
N7 Cu3 N8 C43 140.1(2) .
N9 Cu3 N8 C43 -22.6(2) .
N2 Cu1 O8 C76 -175.7(5) .
N1 Cu1 O8 C76 86.3(4) .
N3 Cu1 O8 C76 -80.5(4) .
N3 C8 C9 C10 88.7(5) .
N3 C8 C9 C14 -94.5(4) .
O4 Cu3 N9 C44 160.4(2) .
N8 Cu3 N9 C44 -4.7(2) .
N7 Cu3 N9 C44 -66.0(4) .
O4 Cu3 N9 C45 -83.6(3) .
N8 Cu3 N9 C45 111.4(3) .
N7 Cu3 N9 C45 50.1(5) .
O4 Cu3 N9 C46 35.0(3) .
N8 Cu3 N9 C46 -130.0(3) .
N7 Cu3 N9 C46 168.6(3) .
C14 C9 C10 C11 0.4(5) .
C8 C9 C10 C11 177.2(3) .
O5 Cu4 N10 C55 -161.4(3) .
N11 Cu4 N10 C55 4.1(3) .
N12 Cu4 N10 C55 59.2(7) .
O5 Cu4 N10 C53 -35.5(4) .
N11 Cu4 N10 C53 130.0(4) .
N12 Cu4 N10 C53 -174.9(5) .
O5 Cu4 N10 C54 83.4(3) .
N11 Cu4 N10 C54 -111.1(4) .
N12 Cu4 N10 C54 -56.0(7) .
C9 C10 C11 C12 -0.4(5) .
O5 Cu4 N11 C56 111.5(8) .
N12 Cu4 N11 C56 -142.9(4) .
N10 Cu4 N11 C56 22.1(4) .
O5 Cu4 N11 C57 -6.8(12) .
N12 Cu4 N11 C57 98.8(5) .
N10 Cu4 N11 C57 -96.2(5) .
O5 Cu4 N11 C58 -126.9(8) .
N12 Cu4 N11 C58 -21.4(3) .
N10 Cu4 N11 C58 143.7(3) .
C10 C11 C12 C13 0.9(5) .
C10 C11 C12 C15 -175.6(3) .
O5 Cu4 N12 C59 159.5(3) .
N11 Cu4 N12 C59 -6.5(3) .
N10 Cu4 N12 C59 -61.6(6) .
O5 Cu4 N12 C60 -85.2(4) .
N11 Cu4 N12 C60 108.9(4) .
N10 Cu4 N12 C60 53.8(8) .
O5 Cu4 N12 C61 34.2(4) .
N11 Cu4 N12 C61 -131.8(4) .
N10 Cu4 N12 C61 173.1(5) .
C11 C12 C13 C14 -1.4(5) .
C15 C12 C13 C14 175.2(3) .
C12 C13 C14 C9 1.4(6) .
C10 C9 C14 C13 -0.9(5) .
C8 C9 C14 C13 -177.8(3) .
C16 N4 C15 C12 -175.1(4) .
C17 N4 C15 C12 -58.2(4) .
Cu2 N4 C15 C12 64.7(4) .
C11 C12 C15 N4 -84.1(5) .
C13 C12 C15 N4 99.4(4) .
C16 N4 C17 C18 -81.3(4) .
C15 N4 C17 C18 162.1(3) .
Cu2 N4 C17 C18 33.8(3) .
C19 N5 C18 C17 -73.5(3) .
C20 N5 C18 C17 164.1(3) .
Cu2 N5 C18 C17 43.5(3) .
N4 C17 C18 N5 -51.1(4) .
C19 N5 C20 C21 72.2(4) .
C18 N5 C20 C21 -165.4(3) .
Cu2 N5 C20 C21 -44.3(3) .
C22 N6 C21 C20 83.9(4) .
C23 N6 C21 C20 -158.0(3) .
Cu2 N6 C21 C20 -28.5(3) .
N5 C20 C21 N6 48.1(4) .
C21 N6 C23 C24 59.8(4) .
C22 N6 C23 C24 178.0(4) .
Cu2 N6 C23 C24 -65.2(4) .
N6 C23 C24 C29 -95.7(5) .
N6 C23 C24 C25 87.4(5) .
C29 C24 C25 C26 -0.7(6) .
C23 C24 C25 C26 176.3(4) .
C24 C25 C26 C27 0.4(6) .
C25 C26 C27 C28 0.3(6) .
C25 C26 C27 C30 -175.5(4) .
C26 C27 C28 C29 -0.6(7) .
C30 C27 C28 C29 175.3(4) .
C27 C28 C29 C24 0.3(7) .
C25 C24 C29 C28 0.4(7) .
C23 C24 C29 C28 -176.6(4) .
C2 N1 C30 C27 -60.5(5) .
C1 N1 C30 C27 -179.2(4) .
Cu1 N1 C30 C27 64.2(4) .
C28 C27 C30 N1 101.3(5) .
C26 C27 C30 N1 -83.0(5) .
Cu2 O1 C31 O2 -1.4(6) .
Cu2 O1 C31 C32 176.9(3) .
O2 C31 C32 C33 173.3(4) .
O1 C31 C32 C33 -5.0(6) .
O2 C31 C32 C37 -5.6(7) .
O1 C31 C32 C37 176.1(4) .
C37 C32 C33 C34 1.5(7) .
C31 C32 C33 C34 -177.4(4) .
C32 C33 C34 C35 -0.7(7) .
C33 C34 C35 C36 -0.7(6) .
C33 C34 C35 C38 177.9(4) .
C34 C35 C36 C37 1.1(7) .
C38 C35 C36 C37 -177.5(4) .
C35 C36 C37 C32 -0.3(8) .
C33 C32 C37 C36 -1.1(7) .
C31 C32 C37 C36 177.9(4) .
Cu3 O4 C38 O3 6.8(5) .
Cu3 O4 C38 C35 -171.0(2) .
C34 C35 C38 O3 -173.8(4) .
C36 C35 C38 O3 4.8(6) .
C34 C35 C38 O4 4.1(5) .
C36 C35 C38 O4 -177.4(4) .
C39 N7 C40 C41 79.6(4) .
C68 N7 C40 C41 -162.6(3) .
Cu3 N7 C40 C41 -33.4(4) .
C42 N8 C41 C40 74.8(4) .
C43 N8 C41 C40 -161.4(3) .
Cu3 N8 C41 C40 -42.7(3) .
N7 C40 C41 N8 51.0(4) .
C42 N8 C43 C44 -72.4(4) .
C41 N8 C43 C44 164.1(3) .
Cu3 N8 C43 C44 45.5(3) .
C45 N9 C44 C43 -82.2(4) .
C46 N9 C44 C43 159.5(3) .
Cu3 N9 C44 C43 30.7(4) .
N8 C43 C44 N9 -50.6(4) .
C44 N9 C46 C47 -61.6(5) .
C45 N9 C46 C47 179.1(4) .
Cu3 N9 C46 C47 62.4(4) .
N9 C46 C47 C48 -82.2(5) .
N9 C46 C47 C52 100.4(5) .
C52 C47 C48 C49 2.2(6) .
C46 C47 C48 C49 -175.3(4) .
C47 C48 C49 C50 -1.0(6) .
C48 C49 C50 C51 0.0(7) .
C48 C49 C50 C53 176.6(4) .
C49 C50 C51 C52 -0.3(8) .
C53 C50 C51 C52 -176.8(5) .
C50 C51 C52 C47 1.6(9) .
C48 C47 C52 C51 -2.5(7) .
C46 C47 C52 C51 175.0(5) .
C55 N10 C53 C50 58.4(6) .
C54 N10 C53 C50 177.6(5) .
Cu4 N10 C53 C50 -64.9(6) .
C51 C50 C53 N10 -101.7(6) .
C49 C50 C53 N10 81.8(6) .
C53 N10 C55 C56 -159.0(4) .
C54 N10 C55 C56 82.8(6) .
Cu4 N10 C55 C56 -29.5(5) .
C57 N11 C56 C55 73.5(6) .
C58 N11 C56 C55 -162.2(5) .
Cu4 N11 C56 C55 -43.2(5) .
N10 C55 C56 N11 48.7(6) .
C56 N11 C58 C59 165.9(5) .
C57 N11 C58 C59 -71.2(6) .
Cu4 N11 C58 C59 45.8(5) .
C60 N12 C59 C58 -81.8(7) .
C61 N12 C59 C58 162.2(5) .
Cu4 N12 C59 C58 32.8(5) .
N11 C58 C59 N12 -52.4(6) .
C59 N12 C61 C62 -59.2(6) .
C60 N12 C61 C62 -175.7(4) .
Cu4 N12 C61 C62 65.0(5) .
N12 C61 C62 C67 101.2(6) .
N12 C61 C62 C63 -84.5(6) .
C67 C62 C63 C64 -2.6(7) .
C61 C62 C63 C64 -177.0(5) .
C62 C63 C64 C65 0.4(7) .
C63 C64 C65 C66 1.1(6) .
C63 C64 C65 C68 176.3(4) .
C64 C65 C66 C67 -0.4(7) .
C68 C65 C66 C67 -175.7(4) .
C65 C66 C67 C62 -1.8(8) .
C63 C62 C67 C66 3.3(8) .
C61 C62 C67 C66 177.8(5) .
C39 N7 C68 C65 177.0(3) .
C40 N7 C68 C65 58.5(4) .
Cu3 N7 C68 C65 -65.5(3) .
C66 C65 C68 N7 -100.2(4) .
C64 C65 C68 N7 84.6(5) .
Cu4 O5 C69 O6 -3.3(8) .
Cu4 O5 C69 C70 172.3(4) .
O6 C69 C70 C71 179.3(6) .
O5 C69 C70 C71 3.6(9) .
O6 C69 C70 C75 0.9(10) .
O5 C69 C70 C75 -174.9(7) .
C75 C70 C71 C72 0.8(10) .
C69 C70 C71 C72 -177.6(6) .
C70 C71 C72 C73 -0.9(8) .
C71 C72 C73 C74 -1.6(10) .
C71 C72 C73 C76 179.0(5) .
C72 C73 C74 C75 4.1(14) .
C76 C73 C74 C75 -176.5(9) .
C73 C74 C75 C70 -4.2(17) .
C71 C70 C75 C74 1.6(14) .
C69 C70 C75 C74 -179.9(9) .
Cu1 O8 C76 O7 -0.1(7) .
Cu1 O8 C76 C73 -179.3(3) .
C74 C73 C76 O7 1.3(9) .
C72 C73 C76 O7 -179.3(6) .
C74 C73 C76 O8 -179.4(7) .
C72 C73 C76 O8 0.0(8) .
O1X S1X C1X F2X 178.1(4) .
O3X S1X C1X F2X -60.5(5) .
O2X S1X C1X F2X 59.6(4) .
O1X S1X C1X F3X -60.3(4) .
O3X S1X C1X F3X 61.1(4) .
O2X S1X C1X F3X -178.8(3) .
O1X S1X C1X F1X 59.6(4) .
O3X S1X C1X F1X -179.0(3) .
O2X S1X C1X F1X -58.9(4) .
O2Z S1Z C1Z F3Z -51.2(14) .
O3Z S1Z C1Z F3Z 66.6(13) .
O1Z S1Z C1Z F3Z -179.3(10) .
O2Z S1Z C1Z F2Z 165.6(11) .
O3Z S1Z C1Z F2Z -76.6(14) .
O1Z S1Z C1Z F2Z 37.5(15) .
O2Z S1Z C1Z F1Z 60.9(12) .
O3Z S1Z C1Z F1Z 178.7(9) .
O1Z S1Z C1Z F1Z -67.2(10) .
O3Z' S1Z' O1Z' O2Z' 52(2) .
C1Z' S1Z' O1Z' O2Z' 48.7(14) .
F2Z' S1Z' O1Z' O2Z' 91.7(13) .
S1Z' O1Z' O2Z' F1Z' -130.5(16) .
S1Z' O1Z' O2Z' C1Z' -66.9(14) .
O3Z' S1Z' O2Z' F1Z' -48(3) .
O1Z' S1Z' O2Z' F1Z' 93(2) .
C1Z' S1Z' O2Z' F1Z' -25(2) .
F2Z' S1Z' O2Z' F1Z' -11(2) .
O3Z' S1Z' O2Z' O1Z' -140.6(17) .
C1Z' S1Z' O2Z' O1Z' -117.5(16) .
F2Z' S1Z' O2Z' O1Z' -103.8(12) .
O3Z' S1Z' O2Z' C1Z' -23.1(17) .
O1Z' S1Z' O2Z' C1Z' 117.5(16) .
F2Z' S1Z' O2Z' C1Z' 13.7(13) .
O2Z' S1Z' O3Z' C1Z' 32(2) .
O1Z' S1Z' O3Z' C1Z' -5(3) .
F2Z' S1Z' O3Z' C1Z' -80(2) .
O2Z' S1Z' O3Z' F3Z' -65(4) .
O1Z' S1Z' O3Z' F3Z' -102(4) .
C1Z' S1Z' O3Z' F3Z' -97(4) .
F2Z' S1Z' O3Z' F3Z' -177(5) .
O2Z' S1Z' O3Z' F2Z' 111.8(18) .
O1Z' S1Z' O3Z' F2Z' 75(2) .
C1Z' S1Z' O3Z' F2Z' 80(2) .
S1Z' O3Z' C1Z' F2Z' 108(2) .
F3Z' O3Z' C1Z' F2Z' -110.6(17) .
S1Z' O3Z' C1Z' F1Z' -29(4) .
F3Z' O3Z' C1Z' F1Z' 113(3) .
F2Z' O3Z' C1Z' F1Z' -136(3) .
S1Z' O3Z' C1Z' F3Z' -142(3) .
F2Z' O3Z' C1Z' F3Z' 110.6(17) .
S1Z' O3Z' C1Z' O2Z' -29(2) .
F3Z' O3Z' C1Z' O2Z' 112.7(17) .
F2Z' O3Z' C1Z' O2Z' -136.7(17) .
F3Z' O3Z' C1Z' S1Z' 142(3) .
F2Z' O3Z' C1Z' S1Z' -108(2) .
F1Z' O2Z' C1Z' O3Z' 180(2) .
O1Z' O2Z' C1Z' O3Z' 90(2) .
S1Z' O2Z' C1Z' O3Z' 20.7(15) .
F1Z' O2Z' C1Z' F2Z' 140(2) .
O1Z' O2Z' C1Z' F2Z' 50(2) .
S1Z' O2Z' C1Z' F2Z' -19.4(18) .
O1Z' O2Z' C1Z' F1Z' -89.9(19) .
S1Z' O2Z' C1Z' F1Z' -159.0(18) .
F1Z' O2Z' C1Z' F3Z' -134(2) .
O1Z' O2Z' C1Z' F3Z' 136.2(18) .
S1Z' O2Z' C1Z' F3Z' 67.1(14) .
F1Z' O2Z' C1Z' S1Z' 159.0(18) .
O1Z' O2Z' C1Z' S1Z' 69.1(15) .
O2Z' S1Z' C1Z' O3Z' -141(3) .
O1Z' S1Z' C1Z' O3Z' 176(3) .
F2Z' S1Z' C1Z' O3Z' 57(2) .
O3Z' S1Z' C1Z' F2Z' -57(2) .
O2Z' S1Z' C1Z' F2Z' 161.8(17) .
O1Z' S1Z' C1Z' F2Z' 118.8(13) .
O3Z' S1Z' C1Z' F1Z' 157(3) .
O2Z' S1Z' C1Z' F1Z' 16.3(14) .
O1Z' S1Z' C1Z' F1Z' -26.7(15) .
F2Z' S1Z' C1Z' F1Z' -145(2) .
O3Z' S1Z' C1Z' F3Z' 30(2) .
O2Z' S1Z' C1Z' F3Z' -111.5(16) .
O1Z' S1Z' C1Z' F3Z' -154.5(13) .
F2Z' S1Z' C1Z' F3Z' 86.7(13) .
O3Z' S1Z' C1Z' O2Z' 141(3) .
O1Z' S1Z' C1Z' O2Z' -43.0(13) .
F2Z' S1Z' C1Z' O2Z' -161.8(17) .
O1Z' O2Z' F1Z' C1Z' 109.7(18) .
S1Z' O2Z' F1Z' C1Z' 27(2) .
O3Z' C1Z' F1Z' O2Z' 0(3) .
F2Z' C1Z' F1Z' O2Z' -83(3) .
F3Z' C1Z' F1Z' O2Z' 65(3) .
S1Z' C1Z' F1Z' O2Z' -15.6(14) .
S1Z' O3Z' F2Z' C1Z' -104(2) .
F3Z' O3Z' F2Z' C1Z' 74(2) .
C1Z' O3Z' F2Z' S1Z' 104(2) .
F3Z' O3Z' F2Z' S1Z' 178(3) .
F1Z' C1Z' F2Z' O3Z' 108(4) .
F3Z' C1Z' F2Z' O3Z' -47.1(15) .
O2Z' C1Z' F2Z' O3Z' 48.3(19) .
S1Z' C1Z' F2Z' O3Z' 33.2(13) .
O3Z' C1Z' F2Z' S1Z' -33.2(13) .
F1Z' C1Z' F2Z' S1Z' 75(3) .
F3Z' C1Z' F2Z' S1Z' -80.3(11) .
O2Z' C1Z' F2Z' S1Z' 15.2(14) .
O2Z' S1Z' F2Z' O3Z' -73(2) .
O1Z' S1Z' F2Z' O3Z' -125(2) .
C1Z' S1Z' F2Z' O3Z' -57(2) .
O3Z' S1Z' F2Z' C1Z' 57(2) .
O2Z' S1Z' F2Z' C1Z' -15.8(15) .
O1Z' S1Z' F2Z' C1Z' -67.9(15) .
S1Z' O3Z' F3Z' C1Z' 107(4) .
F2Z' O3Z' F3Z' C1Z' -70.0(18) .
F2Z' C1Z' F3Z' O3Z' 52.0(17) .
F1Z' C1Z' F3Z' O3Z' -110(3) .
O2Z' C1Z' F3Z' O3Z' -64.5(19) .
S1Z' C1Z' F3Z' O3Z' -20.2(14) .
F1T C1T S1T O2T 163.0(15) .
F3T C1T S1T O2T 19.9(16) .
F2T C1T S1T O2T -78.5(17) .
F2T' C1T S1T O2T -91.1(16) .
F1T' C1T S1T O2T -180(3) .
F3T' C1T S1T O2T 80.7(14) .
S1T' C1T S1T O2T -110.7(18) .
F1T C1T S1T O3T -31.4(12) .
F3T C1T S1T O3T -174.5(11) .
F2T C1T S1T O3T 87.0(13) .
F2T' C1T S1T O3T 74.4(12) .
F1T' C1T S1T O3T -14(3) .
F3T' C1T S1T O3T -113.7(9) .
S1T' C1T S1T O3T 54.8(13) .
F1T C1T S1T O1T 73.4(11) .
F3T C1T S1T O1T -69.7(11) .
F2T C1T S1T O1T -168.2(12) .
F2T' C1T S1T O1T 179.2(11) .
F1T' C1T S1T O1T 91(3) .
F3T' C1T S1T O1T -8.9(8) .
S1T' C1T S1T O1T 159.7(15) .
F1T C1T S1T F2T -118.4(14) .
F3T C1T S1T F2T 98.5(13) .
F2T' C1T S1T F2T -12.6(13) .
F1T' C1T S1T F2T -101(3) .
F3T' C1T S1T F2T 159.3(13) .
S1T' C1T S1T F2T -32.1(15) .
F1T C1T F2T S1T 113.4(12) .
F3T C1T F2T S1T -99.7(11) .
F2T' C1T F2T S1T 162(2) .
F1T' C1T F2T S1T 69(3) .
F3T' C1T F2T S1T -45(3) .
S1T' C1T F2T S1T 7.7(3) .
O2T S1T F2T C1T 104.3(16) .
O3T S1T F2T C1T -94.1(12) .
O1T S1T F2T C1T 26(2) .
F1T C1T S1T' O2T' -165.3(9) .
F3T C1T S1T' O2T' 41.8(13) .
F2T C1T S1T' O2T' -50.7(13) .
F2T' C1T S1T' O2T' -67.4(12) .
F1T' C1T S1T' O2T' -159(3) .
F3T' C1T S1T' O2T' 105.7(9) .
S1T C1T S1T' O2T' 94.2(13) .
F1T C1T S1T' O3T' 24.4(14) .
F3T C1T S1T' O3T' -128.6(14) .
F2T C1T S1T' O3T' 139.0(14) .
F2T' C1T S1T' O3T' 122.2(13) .
F1T' C1T S1T' O3T' 30(3) .
F3T' C1T S1T' O3T' -64.7(12) .
S1T C1T S1T' O3T' -76.2(15) .
F1T C1T S1T' O1T' 100.1(11) .
F3T C1T S1T' O1T' -52.9(12) .
F2T C1T S1T' O1T' -145.3(13) .
F2T' C1T S1T' O1T' -162.1(12) .
F1T' C1T S1T' O1T' 106(3) .
F3T' C1T S1T' O1T' 11.0(10) .
S1T C1T S1T' O1T' -0.5(13) .
F1T C1T S1T' F1T' -6(3) .
F3T C1T S1T' F1T' -159(3) .
F2T C1T S1T' F1T' 109(3) .
F2T' C1T S1T' F1T' 92(3) .
F3T' C1T S1T' F1T' -95(3) .
S1T C1T S1T' F1T' -106(3) .
O2T' S1T' O1T' F3T' -132.4(14) .
O3T' S1T' O1T' F3T' 106.3(13) .
C1T S1T' O1T' F3T' -11.3(10) .
F1T' S1T' O1T' F3T' 35.1(19) .
F1T C1T F1T' S1T' 173(3) .
F3T C1T F1T' S1T' 89(9) .
F2T C1T F1T' S1T' -57.0(18) .
F2T' C1T F1T' S1T' -98.2(13) .
F3T' C1T F1T' S1T' 95.7(13) .
S1T C1T F1T' S1T' 13.1(4) .
O2T' S1T' F1T' C1T 69(6) .
O3T' S1T' F1T' C1T -151(3) .
O1T' S1T' F1T' C1T -68(2) .
S1T' O1T' F3T' C1T 12.2(11) .
F1T C1T F3T' O1T' -127.7(11) .
F3T C1T F3T' O1T' 98.2(13) .
F2T C1T F3T' O1T' 34(3) .
F2T' C1T F3T' O1T' 148(3) .
F1T' C1T F3T' O1T' -79(3) .
S1T C1T F3T' O1T' -8.4(9) .
S1T' C1T F3T' O1T' -11.0(10) .
O1V S1V C1V F2V -43.0(12) .
O3V S1V C1V F2V 62.1(12) .
O2V S1V C1V F2V 179.1(9) .
O1V S1V C1V F1V 81.1(13) .
O3V S1V C1V F1V -173.8(12) .
O2V S1V C1V F1V -56.8(11) .
O1V S1V C1V F3V -166.3(11) .
O3V S1V C1V F3V -61.1(11) .
O2V S1V C1V F3V 55.8(9) .
N1G C1G C2G C2G 35(7) 2_453
